data_4516924
loop_
_publ_author_name
'Portis, Bobby'
'Mirchi, Ali'
'Emami Khansari, Maryam'
'Pramanik, Avijit'
'Johnson, Corey R.'
'Powell, Douglas R.'
'Leszczynski, Jerzy'
'Hossain, Md Alamgir'

_publ_section_title
;
 An Ideal <i>C</i><sub>3</sub>-Symmetric Sulfate Complex: Molecular
 Recognition of Oxoanions by <i>m</i>-Nitrophenyl- and
 Pentafluorophenyl-Functionalized Hexaurea Receptors.
;
_journal_issue 9
_journal_name_full 'ACS omega'
_journal_page_first 5840
_journal_page_last 5849
_journal_paper_doi 10.1021/acsomega.7b01115
_journal_volume 2
_journal_year 2017
_chemical_absolute_configuration ad
_chemical_formula_moiety 'C48 H48 N16 O12, O4 S, 2(C16 H36 N)'
_chemical_formula_sum 'C80 H120 N18 O16 S'
_chemical_formula_weight 1621.99
_space_group_crystal_system trigonal
_space_group_IT_number 143
_space_group_name_Hall 'P 3'
_space_group_name_H-M_alt 'P 3'
_atom_sites_solution_hydrogens mixed
_atom_sites_solution_primary direct
_atom_sites_solution_secondary difmap
_audit_creation_method SHELXL-2013
_cell_angle_alpha 90
_cell_angle_beta 90
_cell_angle_gamma 120
_cell_formula_units_Z 3
_cell_length_a 27.389(2)
_cell_length_b 27.389(2)
_cell_length_c 9.7549(7)
_cell_measurement_reflns_used 5179
_cell_measurement_temperature 100(2)
_cell_measurement_theta_max 22.42
_cell_measurement_theta_min 2.27
_cell_volume 6337.3(8)
_computing_cell_refinement 'SAINT (Bruker, 2007)'
_computing_data_collection 'APEX2 (Bruker, 2007)'
_computing_data_reduction 'SAINT (Bruker, 2007)'
_computing_molecular_graphics 'XP (Bruker, 2002)'
_computing_publication_material 'SHELXL-2013 (Sheldrick 2013)'
_computing_structure_refinement 'SHELXL-2013 (Sheldrick, 2013)'
_computing_structure_solution 'SHELXS-97 (Sheldrick 2008)'
_diffrn_ambient_temperature 100(2)
_diffrn_measured_fraction_theta_full 0.987
_diffrn_measured_fraction_theta_max 0.944
_diffrn_measurement_device_type 'Bruker APEX CCD'
_diffrn_measurement_method '\f and \w scans'
_diffrn_radiation_type MoK\a
_diffrn_radiation_wavelength 0.71073
_diffrn_reflns_av_R_equivalents 0.0399
_diffrn_reflns_av_unetI/netI 0.0600
_diffrn_reflns_Laue_measured_fraction_full 0.987
_diffrn_reflns_Laue_measured_fraction_max 0.944
_diffrn_reflns_limit_h_max 33
_diffrn_reflns_limit_h_min -32
_diffrn_reflns_limit_k_max 33
_diffrn_reflns_limit_k_min -33
_diffrn_reflns_limit_l_max 11
_diffrn_reflns_limit_l_min -11
_diffrn_reflns_number 50226
_diffrn_reflns_point_group_measured_fraction_full 0.988
_diffrn_reflns_point_group_measured_fraction_max 0.944
_diffrn_reflns_theta_full 25.242
_diffrn_reflns_theta_max 25.878
_diffrn_reflns_theta_min 2.257
_exptl_absorpt_coefficient_mu 0.114
_exptl_absorpt_correction_T_max 0.986
_exptl_absorpt_correction_T_min 0.973
_exptl_absorpt_correction_type multi-scan
_exptl_absorpt_process_details 'SADABS (Bruker, 2002)'
_exptl_crystal_colour colorless
_exptl_crystal_density_diffrn 1.275
_exptl_crystal_description block
_exptl_crystal_F_000 2610
_exptl_crystal_size_max 0.240
_exptl_crystal_size_mid 0.160
_exptl_crystal_size_min 0.120
_refine_diff_density_max 0.599
_refine_diff_density_min -0.670
_refine_diff_density_rms 0.055
_refine_ls_abs_structure_details
; 
 Refined as an inversion twin. 
;
_refine_ls_abs_structure_Flack 0.07(16)
_refine_ls_extinction_method none
_refine_ls_goodness_of_fit_ref 1.007
_refine_ls_hydrogen_treatment constr
_refine_ls_matrix_type full
_refine_ls_number_parameters 1420
_refine_ls_number_reflns 14912
_refine_ls_number_restraints 2230
_refine_ls_restrained_S_all 1.026
_refine_ls_R_factor_all 0.1024
_refine_ls_R_factor_gt 0.0710
_refine_ls_shift/su_max 0.012
_refine_ls_shift/su_mean 0.000
_refine_ls_structure_factor_coef Fsqd
_refine_ls_weighting_details 'w=1/[\s^2^(Fo^2^)+(0.1220P)^2^] where P=(Fo^2^+2Fc^2^)/3'
_refine_ls_weighting_scheme calc
_refine_ls_wR_factor_gt 0.1798
_refine_ls_wR_factor_ref 0.2007
_reflns_Friedel_coverage 1.000
_reflns_Friedel_fraction_full 0.988
_reflns_Friedel_fraction_max 0.944
_reflns_number_gt 9977
_reflns_number_total 14912
_reflns_threshold_expression 'I > 2\s(I)'
_cod_data_source_file ao7b01115_si_002.cif
_cod_data_source_block 14005
_cod_depositor_comments
;
The following automatic conversions were performed:

data name '_iucr_refine_instruction_details' was replaced with
'_iucr_refine_instructions_details' as specified in the replacement
file 'data/replacement-values/replacement_tags.lst'.

Automatic conversion script
Id: cif_correct_tags 9268 2022-04-12 08:56:07Z antanas 
;
_cod_original_cell_volume 6337.3(10)
_cod_database_code 4516924
_shelx_space_group_comment
; 
The symmetry employed for this shelxl refinement is uniquely defined 
by the following loop, which should always be used as a source of 
symmetry information in preference to the above space-group names. 
They are only intended as comments. 
;
_shelx_estimated_absorpt_t_min 0.973
_shelx_estimated_absorpt_t_max 0.986
_shelxl_version_number 2013-3

loop_
_space_group_symop_operation_xyz
'x, y, z'
'-y, x-y, z'
'-x+y, -x, z'

loop_
_atom_site_label
_atom_site_type_symbol
_atom_site_fract_x
_atom_site_fract_y
_atom_site_fract_z
_atom_site_U_iso_or_equiv
_atom_site_adp_type
_atom_site_occupancy
_atom_site_site_symmetry_order
_atom_site_calc_flag
_atom_site_refinement_flags_posn
_atom_site_refinement_flags_adp
_atom_site_refinement_flags_occupancy
_atom_site_disorder_assembly
_atom_site_disorder_group
N1A N 0.6667 0.3333 1.1745(9) 0.0332(18) Uani 1 3 d S T P . .
C2A C 0.7189(3) 0.3830(3) 1.2228(7) 0.0419(15) Uani 1 1 d . . . . .
H2A1 H 0.7274 0.3757 1.3166 0.050 Uiso 1 1 calc R U . . .
H2A2 H 0.7130 0.4158 1.2270 0.050 Uiso 1 1 calc R U . . .
C3A C 0.7686(3) 0.3971(3) 1.1306(7) 0.0459(16) Uani 1 1 d . . . . .
H3A1 H 0.8036 0.4268 1.1743 0.055 Uiso 1 1 calc R U . . .
H3A2 H 0.7724 0.3632 1.1188 0.055 Uiso 1 1 calc R U . . .
N4A N 0.7620(2) 0.4168(2) 0.9961(5) 0.0442(13) Uani 1 1 d . . . . .
H4A1 H 0.7330 0.3939 0.9449 0.053 Uiso 1 1 calc R U . . .
C5A C 0.7985(3) 0.4685(3) 0.9478(6) 0.0425(15) Uani 1 1 d . . . . .
O6A O 0.84253(19) 0.5017(2) 1.0078(5) 0.0605(14) Uani 1 1 d . . . . .
N7A N 0.7818(2) 0.4809(2) 0.8260(5) 0.0416(12) Uani 1 1 d . . . . .
H7A1 H 0.7498 0.4542 0.7916 0.050 Uiso 1 1 calc R U . . .
C8A C 0.8098(3) 0.5313(3) 0.7496(6) 0.0399(14) Uani 1 1 d . . . . .
C9A C 0.8594(3) 0.5782(3) 0.7913(7) 0.0447(15) Uani 1 1 d . . . . .
H9A H 0.8759 0.5776 0.8765 0.054 Uiso 1 1 calc R U . . .
C10A C 0.8853(3) 0.6260(3) 0.7102(8) 0.0569(19) Uani 1 1 d . . . . .
H10A H 0.9199 0.6574 0.7396 0.068 Uiso 1 1 calc R U . . .
C11A C 0.8619(3) 0.6290(3) 0.5871(7) 0.0559(19) Uani 1 1 d . . . . .
H11A H 0.8794 0.6621 0.5324 0.067 Uiso 1 1 calc R U . . .
C12A C 0.8124(3) 0.5823(3) 0.5465(8) 0.0567(19) Uani 1 1 d . . . . .
H12A H 0.7965 0.5832 0.4607 0.068 Uiso 1 1 calc R U . . .
C13A C 0.7850(3) 0.5344(3) 0.6252(7) 0.0476(16) Uani 1 1 d . . . . .
N14A N 0.7327(2) 0.4888(2) 0.5838(6) 0.0466(14) Uani 1 1 d . . . . .
H14A H 0.7273 0.4545 0.5906 0.056 Uiso 1 1 calc R U . . .
C15A C 0.6897(3) 0.4956(3) 0.5334(7) 0.0514(18) Uani 1 1 d . . . . .
O16A O 0.6936(2) 0.54134(19) 0.5162(5) 0.0588(14) Uani 1 1 d . . . . .
N17A N 0.6421(2) 0.4450(2) 0.5064(6) 0.0516(15) Uani 1 1 d . . . . .
H17A H 0.6428 0.4141 0.5278 0.062 Uiso 1 1 calc R U . . .
C18A C 0.5924(3) 0.4382(3) 0.4477(7) 0.0477(17) Uani 1 1 d . . . . .
C19A C 0.5918(3) 0.4795(3) 0.3639(8) 0.059(2) Uani 1 1 d . . . . .
H19A H 0.6255 0.5140 0.3460 0.070 Uiso 1 1 calc R U . . .
C20A C 0.5423(3) 0.3872(3) 0.4665(7) 0.0511(17) Uani 1 1 d . . . . .
H20A H 0.5427 0.3587 0.5212 0.061 Uiso 1 1 calc R U . . .
C21A C 0.4923(3) 0.3770(4) 0.4083(9) 0.065(2) Uani 1 1 d . . . . .
H21A H 0.4589 0.3419 0.4235 0.078 Uiso 1 1 calc R U . . .
C22A C 0.4903(3) 0.4179(4) 0.3269(8) 0.065(2) Uani 1 1 d . . . . .
H22A H 0.4562 0.4118 0.2861 0.077 Uiso 1 1 calc R U . . .
C23A C 0.5416(4) 0.4689(3) 0.3086(7) 0.0560(19) Uani 1 1 d . . . . .
N24A N 0.5404(4) 0.5119(4) 0.2248(8) 0.075(2) Uani 1 1 d . . . . .
O25A O 0.5851(4) 0.5562(3) 0.2043(9) 0.110(2) Uani 1 1 d . U . . .
O26A O 0.4960(3) 0.5022(3) 0.1708(7) 0.089(2) Uani 1 1 d . . . . .
S1A S 0.6667 0.3333 0.6774(3) 0.0310(5) Uani 1 3 d S T P . .
O1A O 0.6667 0.3333 0.8279(7) 0.0375(16) Uani 1 3 d S T P . .
O2A O 0.72013(17) 0.38083(16) 0.6272(4) 0.0386(10) Uani 1 1 d . . . . .
N1B N 0.3333 0.6667 -0.4908(13) 0.072(3) Uani 1 3 d S T P . .
C2B C 0.3109(4) 0.6085(4) -0.5397(9) 0.080(3) Uani 1 1 d . . . . .
H2B1 H 0.3199 0.6095 -0.6383 0.096 Uiso 1 1 calc R U . . .
H2B2 H 0.2693 0.5881 -0.5306 0.096 Uiso 1 1 calc R U . . .
C3B C 0.3337(4) 0.5760(4) -0.4637(9) 0.077(2) Uani 1 1 d . . . . .
H3B1 H 0.3185 0.5382 -0.5053 0.092 Uiso 1 1 calc R U . . .
H3B2 H 0.3753 0.5960 -0.4717 0.092 Uiso 1 1 calc R U . . .
N4B N 0.3179(3) 0.5703(3) -0.3211(7) 0.0669(17) Uani 1 1 d . . . . .
H4B H 0.3180 0.5986 -0.2779 0.080 Uiso 1 1 calc R U . . .
C5B C 0.3031(3) 0.5225(3) -0.2547(9) 0.061(2) Uani 1 1 d . . . . .
O6B O 0.3002(2) 0.4801(2) -0.3068(6) 0.0765(16) Uani 1 1 d . . . . .
N7B N 0.2906(3) 0.5231(3) -0.1176(7) 0.0641(17) Uani 1 1 d . . . . .
H7B H 0.2952 0.5550 -0.0845 0.077 Uiso 1 1 calc R U . . .
C8B C 0.2707(4) 0.4764(3) -0.0243(10) 0.067(2) Uani 1 1 d . . . . .
C9B C 0.2271(4) 0.4228(4) -0.0642(12) 0.083(3) Uani 1 1 d . . . . .
H9B H 0.2111 0.4166 -0.1533 0.099 Uiso 1 1 calc R U . . .
C10B C 0.2079(4) 0.3788(4) 0.0325(15) 0.096(3) Uani 1 1 d . . . . .
H10B H 0.1776 0.3425 0.0097 0.115 Uiso 1 1 calc R U . . .
C11B C 0.2321(5) 0.3878(4) 0.1562(14) 0.099(3) Uani 1 1 d . . . . .
H11B H 0.2197 0.3575 0.2193 0.119 Uiso 1 1 calc R U . . .
C12B C 0.2743(4) 0.4404(4) 0.1925(12) 0.084(3) Uani 1 1 d . . . . .
H12B H 0.2900 0.4462 0.2819 0.101 Uiso 1 1 calc R U . . .
C13B C 0.2947(3) 0.4851(3) 0.1027(9) 0.063(2) Uani 1 1 d . . . . .
N14B N 0.3373(3) 0.5404(3) 0.1426(7) 0.0614(16) Uani 1 1 d . . . . .
H14B H 0.3323 0.5689 0.1210 0.074 Uiso 1 1 calc R U . . .
C15B C 0.3845(3) 0.5518(3) 0.2114(9) 0.065(2) Uani 1 1 d . . . . .
O16B O 0.3932(3) 0.5157(2) 0.2604(8) 0.089(2) Uani 1 1 d . . . . .
N17B N 0.4210(3) 0.6084(3) 0.2230(7) 0.0614(16) Uani 1 1 d . . . . .
H17B H 0.4121 0.6307 0.1778 0.074 Uiso 1 1 calc R U . . .
C18B C 0.4714(3) 0.6350(4) 0.3001(9) 0.067(2) Uani 1 1 d . . . . .
C19B C 0.4927(4) 0.6055(4) 0.3703(9) 0.070(2) Uani 1 1 d . . . . .
H19B H 0.4745 0.5655 0.3661 0.084 Uiso 1 1 calc R U . . .
C20B C 0.5002(4) 0.6936(4) 0.3074(11) 0.081(3) Uani 1 1 d . . . . .
H20B H 0.4862 0.7142 0.2588 0.097 Uiso 1 1 calc R U . . .
C21B C 0.5485(4) 0.7222(4) 0.3841(12) 0.088(3) Uani 1 1 d . . . . .
H21B H 0.5686 0.7622 0.3846 0.106 Uiso 1 1 calc R U . . .
C22B C 0.5685(4) 0.6922(4) 0.4624(11) 0.080(3) Uani 1 1 d . . . . .
H22B H 0.5996 0.7110 0.5232 0.097 Uiso 1 1 calc R U . . .
C23B C 0.5414(4) 0.6365(4) 0.4465(9) 0.070(2) Uani 1 1 d . . . . .
N24B N 0.5631(4) 0.6050(4) 0.5214(9) 0.095(3) Uani 1 1 d . . . . .
O25B O 0.5403(4) 0.5539(4) 0.5018(9) 0.111(2) Uani 1 1 d . U . . .
O26B O 0.6005(4) 0.6296(4) 0.6053(9) 0.121(3) Uani 1 1 d . . . . .
S1B S 0.3333 0.6667 0.0128(3) 0.0446(7) Uani 1 3 d S T P . .
O1B O 0.3333 0.6667 -0.1387(8) 0.0505(19) Uani 1 3 d S T P . .
O2B O 0.29002(18) 0.61074(18) 0.0644(5) 0.0501(11) Uani 1 1 d . . . . .
N1C N 1.0000 1.0000 0.6803(10) 0.077(3) Uani 1 3 d S TU P . .
C2C C 0.9820(4) 0.9427(4) 0.7285(7) 0.082(2) Uani 1 1 d . U . . .
H2C1 H 0.9726 0.9402 0.8272 0.099 Uiso 1 1 calc R U . . .
H2C2 H 1.0140 0.9357 0.7189 0.099 Uiso 1 1 calc R U . . .
C3C C 0.9319(4) 0.8973(4) 0.6525(7) 0.082(2) Uani 1 1 d . U . . .
H3C1 H 0.9203 0.8604 0.6960 0.098 Uiso 1 1 calc R U . A 1
H3C2 H 0.9000 0.9045 0.6608 0.098 Uiso 1 1 calc R U . A 1
N4C N 0.9433(6) 0.8942(8) 0.5069(17) 0.068(2) Uani 0.698(5) 1 d . U P B 1
H4C H 0.9624 0.9256 0.4599 0.082 Uiso 0.698(5) 1 calc R U P B 1
C5C C 0.9244(8) 0.8418(6) 0.4395(19) 0.062(2) Uani 0.698(5) 1 d . U P B 1
O6C O 0.8956(7) 0.8037(5) 0.5010(12) 0.067(3) Uani 0.698(5) 1 d . U P B 1
N7C N 0.9406(7) 0.8492(5) 0.3084(15) 0.058(2) Uani 0.698(5) 1 d . U P B 1
H7C H 0.9615 0.8834 0.2753 0.070 Uiso 0.698(5) 1 calc R U P B 1
C8C C 0.9243(6) 0.8029(6) 0.2256(12) 0.0587(18) Uani 0.698(5) 1 d . U P B 1
C9C C 0.9282(6) 0.7560(5) 0.2652(14) 0.0644(19) Uani 0.698(5) 1 d . U P B 1
H9C H 0.9434 0.7556 0.3524 0.077 Uiso 0.698(5) 1 calc R U P B 1
C10C C 0.9106(5) 0.7114(6) 0.1812(13) 0.067(2) Uani 0.698(5) 1 d . U P B 1
H10C H 0.9102 0.6785 0.2139 0.081 Uiso 0.698(5) 1 calc R U P B 1
C11C C 0.8935(6) 0.7120(6) 0.0508(15) 0.068(2) Uani 0.698(5) 1 d . U P B 1
H11C H 0.8825 0.6803 -0.0070 0.081 Uiso 0.698(5) 1 calc R U P B 1
C12C C 0.8920(5) 0.7567(6) 0.0039(13) 0.061(2) Uani 0.698(5) 1 d . U P B 1
H12C H 0.8813 0.7574 -0.0884 0.073 Uiso 0.698(5) 1 calc R U P B 1
C13C C 0.9058(6) 0.8024(6) 0.0890(13) 0.0568(17) Uani 0.698(5) 1 d . U P B 1
N14C N 0.9015(5) 0.8487(5) 0.0464(11) 0.0529(17) Uani 0.698(5) 1 d . U P B 1
H14C H 0.9303 0.8826 0.0615 0.064 Uiso 0.698(5) 1 calc R U P B 1
C15C C 0.8548(5) 0.8442(6) -0.0178(10) 0.0484(17) Uani 0.698(5) 1 d . U P B 1
O16C O 0.8148(4) 0.7975(4) -0.0550(9) 0.060(2) Uani 0.698(5) 1 d . U P B 1
N17C N 0.8556(4) 0.8942(5) -0.0405(10) 0.0516(17) Uani 0.698(5) 1 d . U P B 1
H17C H 0.8852 0.9254 -0.0111 0.062 Uiso 0.698(5) 1 calc R U P B 1
C18C C 0.8137(5) 0.8991(5) -0.1058(11) 0.0546(16) Uani 0.698(5) 1 d . U P B 1
C19C C 0.7733(5) 0.8585(5) -0.1903(12) 0.0567(18) Uani 0.698(5) 1 d . U P B 1
H19C H 0.7714 0.8233 -0.2041 0.068 Uiso 0.698(5) 1 calc R U P B 1
C20C C 0.8143(5) 0.9500(5) -0.0861(12) 0.0606(17) Uani 0.698(5) 1 d . U P B 1
H20C H 0.8416 0.9780 -0.0273 0.073 Uiso 0.698(5) 1 calc R U P B 1
C21C C 0.7747(5) 0.9596(5) -0.1535(11) 0.0643(17) Uani 0.698(5) 1 d . U P B 1
H21C H 0.7760 0.9946 -0.1395 0.077 Uiso 0.698(5) 1 calc R U P B 1
C22C C 0.7342(5) 0.9208(5) -0.2386(12) 0.0637(18) Uani 0.698(5) 1 d . U P B 1
H22C H 0.7072 0.9273 -0.2833 0.076 Uiso 0.698(5) 1 calc R U P B 1
C23C C 0.7354(5) 0.8712(6) -0.2546(12) 0.0609(17) Uani 0.698(5) 1 d . U P B 1
N24C N 0.6918(8) 0.8281(6) -0.3440(18) 0.068(2) Uani 0.698(5) 1 d . U P B 1
O25C O 0.6871(4) 0.7797(4) -0.3397(10) 0.085(2) Uani 0.698(5) 1 d . U P B 1
O26C O 0.6601(4) 0.8381(4) -0.4071(10) 0.078(2) Uani 0.698(5) 1 d . U P B 1
N4C' N 0.9574(15) 0.9035(17) 0.514(4) 0.067(3) Uani 0.302(5) 1 d . U P B 2
H4C' H 0.9866 0.9348 0.4842 0.081 Uiso 0.302(5) 1 calc R U P B 2
C5C' C 0.9322(18) 0.8584(14) 0.444(5) 0.062(2) Uani 0.302(5) 1 d . U P B 2
O6C' O 0.8975(16) 0.7906(13) 0.473(3) 0.066(5) Uani 0.302(5) 1 d . U P B 2
N7C' N 0.9457(17) 0.8639(13) 0.298(4) 0.058(2) Uani 0.302(5) 1 d . U P B 2
H7C' H 0.9673 0.8986 0.2679 0.070 Uiso 0.302(5) 1 calc R U P B 2
C8C' C 0.9281(14) 0.8192(13) 0.193(3) 0.059(2) Uani 0.302(5) 1 d . U P B 2
C9C' C 0.9383(13) 0.7774(14) 0.222(3) 0.062(2) Uani 0.302(5) 1 d . U P B 2
H9C' H 0.9563 0.7777 0.3057 0.075 Uiso 0.302(5) 1 calc R U P B 2
C10' C 0.9214(13) 0.7318(13) 0.125(3) 0.063(2) Uani 0.302(5) 1 d . U P B 2
H10' H 0.9242 0.6994 0.1462 0.076 Uiso 0.302(5) 1 calc R U P B 2
C11' C 0.9023(13) 0.7372(16) 0.008(3) 0.062(2) Uani 0.302(5) 1 d . U P B 2
H11' H 0.8948 0.7094 -0.0599 0.075 Uiso 0.302(5) 1 calc R U P B 2
C12' C 0.8917(12) 0.7814(13) -0.028(3) 0.059(2) Uani 0.302(5) 1 d . U P B 2
H12' H 0.8753 0.7829 -0.1123 0.070 Uiso 0.302(5) 1 calc R U P B 2
C13' C 0.9083(14) 0.8237(14) 0.078(3) 0.057(2) Uani 0.302(5) 1 d . U P B 2
N14' N 0.8988(11) 0.8673(10) 0.042(3) 0.052(2) Uani 0.302(5) 1 d . U P B 2
H14' H 0.9253 0.9002 0.0731 0.063 Uiso 0.302(5) 1 calc R U P B 2
C15' C 0.8570(13) 0.8718(15) -0.032(3) 0.053(2) Uani 0.302(5) 1 d . U P B 2
O16' O 0.8153(9) 0.8250(9) -0.060(2) 0.058(3) Uani 0.302(5) 1 d . U P B 2
N17' N 0.8599(10) 0.9204(11) -0.054(2) 0.055(2) Uani 0.302(5) 1 d . U P B 2
H17' H 0.8857 0.9493 -0.0069 0.066 Uiso 0.302(5) 1 calc R U P B 2
C18' C 0.8279(12) 0.9311(13) -0.140(3) 0.0570(19) Uani 0.302(5) 1 d . U P B 2
C19' C 0.7789(13) 0.8854(13) -0.207(3) 0.059(2) Uani 0.302(5) 1 d . U P B 2
H19' H 0.7669 0.8467 -0.1931 0.070 Uiso 0.302(5) 1 calc R U P B 2
C20' C 0.8430(11) 0.9865(12) -0.160(3) 0.060(2) Uani 0.302(5) 1 d . U P B 2
H20' H 0.8749 1.0154 -0.1138 0.072 Uiso 0.302(5) 1 calc R U P B 2
C21' C 0.8107(11) 1.0012(12) -0.253(3) 0.062(3) Uani 0.302(5) 1 d . U P B 2
H21' H 0.8209 1.0396 -0.2641 0.074 Uiso 0.302(5) 1 calc R U P B 2
C22' C 0.7650(11) 0.9596(12) -0.325(3) 0.063(2) Uani 0.302(5) 1 d . U P B 2
H22' H 0.7448 0.9686 -0.3897 0.076 Uiso 0.302(5) 1 calc R U P B 2
C23' C 0.7505(12) 0.9049(14) -0.297(3) 0.062(2) Uani 0.302(5) 1 d . U P B 2
N24' N 0.7019(11) 0.8623(12) -0.373(2) 0.066(2) Uani 0.302(5) 1 d . U P B 2
O25' O 0.6857(15) 0.8119(12) -0.342(4) 0.072(4) Uani 0.302(5) 1 d . U P B 2
O26' O 0.6785(9) 0.8728(11) -0.458(2) 0.078(4) Uani 0.302(5) 1 d . U P B 2
S1C S 1.0000 1.0000 0.1718(3) 0.0596(9) Uani 1 3 d S T P . .
O1C O 1.0000 1.0000 0.3206(8) 0.065(2) Uani 1 3 d S T P . .
O2C O 1.0077(2) 0.9538(2) 0.1209(5) 0.0651(14) Uani 1 1 d . . . . .
N1D N 0.7374(3) 0.7111(2) 0.3007(7) 0.0614(16) Uani 1 1 d . U . . .
C1D C 0.7669(4) 0.6830(3) 0.2361(7) 0.0619(19) Uani 1 1 d . U . . .
H1D1 H 0.8014 0.6932 0.2901 0.074 Uiso 1 1 calc R U . . .
H1D2 H 0.7792 0.6988 0.1429 0.074 Uiso 1 1 calc R U . . .
C2D C 0.7332(4) 0.6192(3) 0.2244(8) 0.065(2) Uani 1 1 d . U . . .
H2D1 H 0.7197 0.6026 0.3164 0.078 Uiso 1 1 calc R U . . .
H2D2 H 0.6998 0.6082 0.1656 0.078 Uiso 1 1 calc R U . . .
C3D C 0.7682(5) 0.5963(3) 0.1642(8) 0.074(2) Uani 1 1 d . U . . .
H3D1 H 0.8034 0.6106 0.2177 0.089 Uiso 1 1 calc R U . . .
H3D2 H 0.7786 0.6101 0.0689 0.089 Uiso 1 1 calc R U . . .
C4D C 0.7365(5) 0.5313(4) 0.1644(11) 0.094(3) Uani 1 1 d . U . . .
H4D1 H 0.7213 0.5175 0.2562 0.141 Uiso 1 1 calc R U . . .
H4D2 H 0.7625 0.5180 0.1390 0.141 Uiso 1 1 calc R U . . .
H4D3 H 0.7054 0.5171 0.0982 0.141 Uiso 1 1 calc R U . . .
C5D C 0.7168(4) 0.6889(3) 0.4453(8) 0.075(2) Uani 1 1 d . U . . .
H5D1 H 0.7004 0.7107 0.4855 0.090 Uiso 1 1 calc R U . . .
H5D2 H 0.6861 0.6492 0.4381 0.090 Uiso 1 1 calc R U . . .
C6D C 0.7595(5) 0.6914(4) 0.5404(9) 0.087(3) Uani 1 1 d . U . . .
H6D1 H 0.7907 0.7307 0.5510 0.104 Uiso 1 1 calc R U . . .
H6D2 H 0.7752 0.6681 0.5059 0.104 Uiso 1 1 calc R U . . .
C7D C 0.7290(5) 0.6680(5) 0.6801(9) 0.093(3) Uani 1 1 d . U . . .
H7D1 H 0.7168 0.6939 0.7169 0.112 Uiso 1 1 calc R U . . .
H7D2 H 0.6949 0.6309 0.6648 0.112 Uiso 1 1 calc R U . . .
C8D C 0.7655(5) 0.6617(6) 0.7826(11) 0.109(4) Uani 1 1 d . U . . .
H8D1 H 0.7727 0.6316 0.7535 0.163 Uiso 1 1 calc R U . . .
H8D2 H 0.7465 0.6521 0.8718 0.163 Uiso 1 1 calc R U . . .
H8D3 H 0.8013 0.6972 0.7900 0.163 Uiso 1 1 calc R U . . .
C9D C 0.7799(4) 0.7738(3) 0.3019(8) 0.0618(19) Uani 1 1 d . U . . .
H9D1 H 0.8120 0.7802 0.3607 0.074 Uiso 1 1 calc R U . . .
H9D2 H 0.7945 0.7855 0.2076 0.074 Uiso 1 1 calc R U . . .
C10D C 0.7575(5) 0.8110(4) 0.3521(12) 0.096(3) Uani 1 1 d . U . . .
H10D H 0.7447 0.8013 0.4482 0.115 Uiso 1 1 calc R U . . .
H10E H 0.7248 0.8046 0.2955 0.115 Uiso 1 1 calc R U . . .
C11D C 0.8039(4) 0.8734(4) 0.3432(12) 0.087(3) Uani 1 1 d . U . . .
H11D H 0.8342 0.8794 0.4081 0.105 Uiso 1 1 calc R U . . .
H11E H 0.8202 0.8803 0.2499 0.105 Uiso 1 1 calc R U . . .
C12D C 0.7883(6) 0.9144(6) 0.3706(17) 0.137(5) Uani 1 1 d . U . . .
H12D H 0.7562 0.9074 0.3125 0.206 Uiso 1 1 calc R U . . .
H12E H 0.8202 0.9520 0.3510 0.206 Uiso 1 1 calc R U . . .
H12F H 0.7776 0.9123 0.4672 0.206 Uiso 1 1 calc R U . . .
C13D C 0.6839(4) 0.6983(3) 0.2213(10) 0.078(2) Uani 1 1 d . U . . .
H13A H 0.6578 0.6571 0.2238 0.093 Uiso 1 1 calc R U . . .
H13B H 0.6654 0.7163 0.2704 0.093 Uiso 1 1 calc R U . . .
C14D C 0.6914(5) 0.7169(4) 0.0748(11) 0.092(3) Uani 1 1 d . U . . .
H14D H 0.7126 0.7016 0.0262 0.110 Uiso 1 1 calc R U . . .
H14E H 0.7143 0.7586 0.0716 0.110 Uiso 1 1 calc R U . . .
C15D C 0.6346(5) 0.6978(5) -0.0023(14) 0.109(3) Uani 1 1 d . U . . .
H15A H 0.6086 0.7032 0.0578 0.131 Uiso 1 1 calc R U . . .
H15B H 0.6418 0.7212 -0.0853 0.131 Uiso 1 1 calc R U . . .
C16D C 0.6074(8) 0.6357(7) -0.0435(19) 0.167(6) Uani 1 1 d . U . . .
H16A H 0.6357 0.6289 -0.0869 0.250 Uiso 1 1 calc R U . . .
H16B H 0.5766 0.6265 -0.1082 0.250 Uiso 1 1 calc R U . . .
H16C H 0.5925 0.6120 0.0383 0.250 Uiso 1 1 calc R U . . .
N1E N 0.4206(3) 0.4459(3) 0.7898(7) 0.0831(16) Uani 0.731(4) 1 d D U P C 1
C1E C 0.3854(6) 0.4368(5) 0.6642(11) 0.081(2) Uani 0.731(4) 1 d D U P C 1
H1E1 H 0.4082 0.4667 0.5970 0.097 Uiso 0.731(4) 1 calc R U P C 1
H1E2 H 0.3529 0.4413 0.6900 0.097 Uiso 0.731(4) 1 calc R U P C 1
C2E C 0.3629(5) 0.3796(4) 0.5938(11) 0.077(2) Uani 0.731(4) 1 d D U P C 1
H2E1 H 0.3373 0.3492 0.6569 0.093 Uiso 0.731(4) 1 calc R U P C 1
H2E2 H 0.3947 0.3735 0.5710 0.093 Uiso 0.731(4) 1 calc R U P C 1
C3E C 0.3311(6) 0.3774(5) 0.4626(11) 0.086(2) Uani 0.731(4) 1 d D U P C 1
H3E1 H 0.2994 0.3835 0.4858 0.104 Uiso 0.731(4) 1 calc R U P C 1
H3E2 H 0.3568 0.4079 0.4001 0.104 Uiso 0.731(4) 1 calc R U P C 1
C4E C 0.3083(7) 0.3207(5) 0.3902(15) 0.112(4) Uani 0.731(4) 1 d D U P C 1
H4E1 H 0.3392 0.3132 0.3730 0.168 Uiso 0.731(4) 1 calc R U P C 1
H4E2 H 0.2911 0.3217 0.3028 0.168 Uiso 0.731(4) 1 calc R U P C 1
H4E3 H 0.2798 0.2908 0.4482 0.168 Uiso 0.731(4) 1 calc R U P C 1
C5E C 0.4767(4) 0.4547(6) 0.7421(10) 0.0844(19) Uani 0.731(4) 1 d D U P C 1
H5E1 H 0.4912 0.4842 0.6703 0.101 Uiso 0.731(4) 1 calc R U P C 1
H5E2 H 0.4704 0.4193 0.6986 0.101 Uiso 0.731(4) 1 calc R U P C 1
C6E C 0.5227(4) 0.4717(6) 0.8515(10) 0.089(2) Uani 0.731(4) 1 d D U P C 1
H6E1 H 0.5312 0.5081 0.8930 0.107 Uiso 0.731(4) 1 calc R U P C 1
H6E2 H 0.5089 0.4429 0.9250 0.107 Uiso 0.731(4) 1 calc R U P C 1
C7E C 0.5763(4) 0.4771(6) 0.7878(10) 0.091(2) Uani 0.731(4) 1 d D U P C 1
H7E1 H 0.5679 0.4400 0.7514 0.109 Uiso 0.731(4) 1 calc R U P C 1
H7E2 H 0.5881 0.5038 0.7099 0.109 Uiso 0.731(4) 1 calc R U P C 1
C8E C 0.6247(5) 0.4977(6) 0.8898(13) 0.093(3) Uani 0.731(4) 1 d D U P C 1
H8E1 H 0.6412 0.5383 0.9042 0.139 Uiso 0.731(4) 1 calc R U P C 1
H8E2 H 0.6536 0.4900 0.8537 0.139 Uiso 0.731(4) 1 calc R U P C 1
H8E3 H 0.6106 0.4779 0.9772 0.139 Uiso 0.731(4) 1 calc R U P C 1
C9E C 0.4249(6) 0.4956(4) 0.8662(10) 0.091(2) Uani 0.731(4) 1 d D U P C 1
H9E1 H 0.4464 0.5009 0.9518 0.109 Uiso 0.731(4) 1 calc R U P C 1
H9E2 H 0.3865 0.4870 0.8924 0.109 Uiso 0.731(4) 1 calc R U P C 1
C10E C 0.4532(6) 0.5511(4) 0.7855(11) 0.098(2) Uani 0.731(4) 1 d D U P C 1
H10F H 0.4914 0.5598 0.7572 0.117 Uiso 0.731(4) 1 calc R U P C 1
H10G H 0.4311 0.5468 0.7016 0.117 Uiso 0.731(4) 1 calc R U P C 1
C11E C 0.4575(7) 0.5996(4) 0.8716(13) 0.102(2) Uani 0.731(4) 1 d D U P C 1
H11F H 0.4194 0.5903 0.9023 0.123 Uiso 0.731(4) 1 calc R U P C 1
H11G H 0.4806 0.6045 0.9541 0.123 Uiso 0.731(4) 1 calc R U P C 1
C12E C 0.4841(9) 0.6546(5) 0.7904(17) 0.126(4) Uani 0.731(4) 1 d D U P C 1
H12G H 0.5240 0.6774 0.8145 0.189 Uiso 0.731(4) 1 calc R U P C 1
H12H H 0.4647 0.6756 0.8125 0.189 Uiso 0.731(4) 1 calc R U P C 1
H12I H 0.4805 0.6462 0.6921 0.189 Uiso 0.731(4) 1 calc R U P C 1
C13E C 0.3950(4) 0.3966(5) 0.8862(12) 0.093(2) Uani 0.731(4) 1 d D U P C 1
H13C H 0.4193 0.4066 0.9684 0.111 Uiso 0.731(4) 1 calc R U P C 1
H13D H 0.3956 0.3645 0.8410 0.111 Uiso 0.731(4) 1 calc R U P C 1
C14E C 0.3343(4) 0.3763(5) 0.9339(14) 0.102(3) Uani 0.731(4) 1 d D U P C 1
H14F H 0.3342 0.4040 0.9991 0.123 Uiso 0.731(4) 1 calc R U P C 1
H14G H 0.3108 0.3737 0.8541 0.123 Uiso 0.731(4) 1 calc R U P C 1
C15E C 0.3095(5) 0.3189(5) 1.0034(17) 0.110(3) Uani 0.731(4) 1 d D U P C 1
H15C H 0.3288 0.3236 1.0924 0.132 Uiso 0.731(4) 1 calc R U P C 1
H15D H 0.3176 0.2940 0.9456 0.132 Uiso 0.731(4) 1 calc R U P C 1
C16E C 0.2460(5) 0.2898(7) 1.029(2) 0.147(5) Uani 0.731(4) 1 d D U P C 1
H16D H 0.2326 0.2516 1.0637 0.221 Uiso 0.731(4) 1 calc R U P C 1
H16E H 0.2266 0.2877 0.9426 0.221 Uiso 0.731(4) 1 calc R U P C 1
H16F H 0.2380 0.3114 1.0961 0.221 Uiso 0.731(4) 1 calc R U P C 1
N1E" N 0.4528(6) 0.4762(6) 0.8196(16) 0.089(2) Uani 0.269(4) 1 d D U P D 2
C1E" C 0.4349(8) 0.4433(14) 0.688(2) 0.084(2) Uani 0.269(4) 1 d D U P D 2
H1E3 H 0.4476 0.4152 0.6903 0.101 Uiso 0.269(4) 1 calc R U P D 2
H1E4 H 0.4550 0.4696 0.6116 0.101 Uiso 0.269(4) 1 calc R U P D 2
C2E" C 0.3719(8) 0.4124(16) 0.656(2) 0.082(3) Uani 0.269(4) 1 d D U P D 2
H2E3 H 0.3579 0.4394 0.6602 0.098 Uiso 0.269(4) 1 calc R U P D 2
H2E4 H 0.3516 0.3829 0.7258 0.098 Uiso 0.269(4) 1 calc R U P D 2
C3E" C 0.3595(10) 0.3851(15) 0.514(2) 0.083(3) Uani 0.269(4) 1 d D U P D 2
H3E3 H 0.3749 0.3593 0.5082 0.100 Uiso 0.269(4) 1 calc R U P D 2
H3E4 H 0.3786 0.4148 0.4435 0.100 Uiso 0.269(4) 1 calc R U P D 2
C4E" C 0.2963(11) 0.3522(17) 0.484(3) 0.098(5) Uani 0.269(4) 1 d D U P D 2
H4E4 H 0.2766 0.3646 0.5459 0.147 Uiso 0.269(4) 1 calc R U P D 2
H4E5 H 0.2821 0.3118 0.4972 0.147 Uiso 0.269(4) 1 calc R U P D 2
H4E6 H 0.2896 0.3589 0.3887 0.147 Uiso 0.269(4) 1 calc R U P D 2
C5E" C 0.5092(8) 0.4868(15) 0.870(2) 0.091(3) Uani 0.269(4) 1 d D U P D 2
H5E3 H 0.5050 0.4504 0.8996 0.110 Uiso 0.269(4) 1 calc R U P D 2
H5E4 H 0.5196 0.5115 0.9512 0.110 Uiso 0.269(4) 1 calc R U P D 2
C6E" C 0.5579(8) 0.5137(13) 0.767(2) 0.095(3) Uani 0.269(4) 1 d D U P D 2
H6E3 H 0.5490 0.4884 0.6871 0.114 Uiso 0.269(4) 1 calc R U P D 2
H6E4 H 0.5620 0.5498 0.7344 0.114 Uiso 0.269(4) 1 calc R U P D 2
C7E" C 0.6135(8) 0.5246(11) 0.831(3) 0.094(3) Uani 0.269(4) 1 d D U P D 2
H7E3 H 0.6188 0.5438 0.9198 0.113 Uiso 0.269(4) 1 calc R U P D 2
H7E4 H 0.6450 0.5500 0.7697 0.113 Uiso 0.269(4) 1 calc R U P D 2
C8E" C 0.6151(17) 0.4702(15) 0.852(4) 0.098(5) Uani 0.269(4) 1 d D U P D 2
H8E4 H 0.5957 0.4522 0.9378 0.147 Uiso 0.269(4) 1 calc R U P D 2
H8E5 H 0.6544 0.4789 0.8574 0.147 Uiso 0.269(4) 1 calc R U P D 2
H8E6 H 0.5963 0.4445 0.7753 0.147 Uiso 0.269(4) 1 calc R U P D 2
C9E" C 0.4482(19) 0.5280(11) 0.795(3) 0.094(2) Uani 0.269(4) 1 d D U P D 2
H9E3 H 0.4077 0.5164 0.7948 0.112 Uiso 0.269(4) 1 calc R U P D 2
H9E4 H 0.4631 0.5424 0.7024 0.112 Uiso 0.269(4) 1 calc R U P D 2
C10" C 0.4781(15) 0.5766(10) 0.896(3) 0.098(3) Uani 0.269(4) 1 d D U P D 2
H10H H 0.5192 0.5907 0.8929 0.117 Uiso 0.269(4) 1 calc R U P D 2
H10I H 0.4648 0.5627 0.9902 0.117 Uiso 0.269(4) 1 calc R U P D 2
C11" C 0.4674(18) 0.6252(11) 0.865(3) 0.104(3) Uani 0.269(4) 1 d D U P D 2
H11H H 0.4278 0.6135 0.8873 0.124 Uiso 0.269(4) 1 calc R U P D 2
H11I H 0.4922 0.6579 0.9230 0.124 Uiso 0.269(4) 1 calc R U P D 2
C12" C 0.478(2) 0.6429(17) 0.714(3) 0.109(5) Uani 0.269(4) 1 d D U P D 2
H12J H 0.4992 0.6841 0.7078 0.163 Uiso 0.269(4) 1 calc R U P D 2
H12K H 0.4425 0.6280 0.6655 0.163 Uiso 0.269(4) 1 calc R U P D 2
H12L H 0.5008 0.6279 0.6721 0.163 Uiso 0.269(4) 1 calc R U P D 2
C13" C 0.4116(12) 0.4450(11) 0.933(3) 0.091(2) Uani 0.269(4) 1 d D U P D 2
H13E H 0.3731 0.4317 0.8975 0.109 Uiso 0.269(4) 1 calc R U P D 2
H13F H 0.4183 0.4721 1.0078 0.109 Uiso 0.269(4) 1 calc R U P D 2
C14" C 0.4133(13) 0.3944(12) 0.994(3) 0.095(3) Uani 0.269(4) 1 d D U P D 2
H14H H 0.4507 0.4075 1.0365 0.114 Uiso 0.269(4) 1 calc R U P D 2
H14I H 0.4084 0.3677 0.9197 0.114 Uiso 0.269(4) 1 calc R U P D 2
C15" C 0.367(3) 0.364(3) 1.102(7) 0.104(3) Uani 0.074(7) 1 d D U P D 2
H15E H 0.3711 0.3331 1.1428 0.124 Uiso 0.074(7) 1 calc R U P D 2
H15F H 0.3720 0.3908 1.1758 0.124 Uiso 0.074(7) 1 calc R U P D 2
C16" C 0.3084(16) 0.340(7) 1.039(14) 0.111(5) Uani 0.074(7) 1 d D U P D 2
H16G H 0.2800 0.3152 1.1057 0.167 Uiso 0.074(7) 1 calc R U P D 2
H16H H 0.3058 0.3183 0.9565 0.167 Uiso 0.074(7) 1 calc R U P D 2
H16I H 0.3018 0.3709 1.0147 0.167 Uiso 0.074(7) 1 calc R U P D 2
C15* C 0.3668(17) 0.3640(18) 1.101(5) 0.105(4) Uani 0.194(7) 1 d D U P E 3
H15G H 0.3575 0.3898 1.1511 0.126 Uiso 0.194(7) 1 d R U P E 3
H15H H 0.3334 0.3377 1.0467 0.126 Uiso 0.194(7) 1 d R U P E 3
C16* C 0.378(2) 0.325(2) 1.191(4) 0.113(6) Uani 0.194(7) 1 d D U P E 3
H16J H 0.3454 0.3033 1.2509 0.169 Uiso 0.194(7) 1 d R U P E 3
H16K H 0.3865 0.2988 1.1414 0.169 Uiso 0.194(7) 1 d R U P E 3
H16L H 0.4105 0.3508 1.2458 0.169 Uiso 0.194(7) 1 d R U P E 3

loop_
_atom_site_aniso_label
_atom_site_aniso_U_11
_atom_site_aniso_U_22
_atom_site_aniso_U_33
_atom_site_aniso_U_23
_atom_site_aniso_U_13
_atom_site_aniso_U_12
N1A 0.032(3) 0.032(3) 0.037(4) 0.000 0.000 0.0158(13)
C2A 0.037(3) 0.034(3) 0.050(4) 0.002(3) -0.011(3) 0.014(3)
C3A 0.034(3) 0.049(4) 0.050(4) 0.014(3) -0.004(3) 0.018(3)
N4A 0.037(3) 0.041(3) 0.044(3) 0.011(2) -0.009(2) 0.011(3)
C5A 0.033(3) 0.044(4) 0.037(3) 0.011(3) -0.008(3) 0.009(3)
O6A 0.042(3) 0.052(3) 0.057(3) 0.016(2) -0.018(2) 0.001(2)
N7A 0.032(3) 0.033(3) 0.047(3) 0.007(2) -0.007(2) 0.007(2)
C8A 0.041(4) 0.036(3) 0.040(3) 0.000(3) -0.004(3) 0.017(3)
C9A 0.038(4) 0.041(4) 0.049(4) 0.009(3) -0.004(3) 0.015(3)
C10A 0.049(4) 0.041(4) 0.060(4) 0.010(3) -0.003(3) 0.007(3)
C11A 0.065(5) 0.037(4) 0.047(4) 0.018(3) 0.002(3) 0.012(4)
C12A 0.071(5) 0.049(4) 0.048(4) 0.004(3) -0.014(4) 0.029(4)
C13A 0.055(4) 0.037(4) 0.045(4) 0.004(3) -0.011(3) 0.018(3)
N14A 0.055(3) 0.027(3) 0.053(3) -0.001(2) -0.029(3) 0.016(3)
C15A 0.068(5) 0.042(4) 0.044(4) -0.003(3) -0.025(3) 0.027(4)
O16A 0.083(4) 0.036(3) 0.063(3) -0.011(2) -0.036(3) 0.034(3)
N17A 0.059(4) 0.033(3) 0.066(4) -0.014(3) -0.032(3) 0.026(3)
C18A 0.069(5) 0.049(4) 0.047(4) -0.020(3) -0.027(3) 0.046(4)
C19A 0.074(5) 0.048(4) 0.060(4) -0.018(3) -0.031(4) 0.035(4)
C20A 0.047(4) 0.065(5) 0.053(4) -0.005(3) -0.005(3) 0.037(4)
C21A 0.049(4) 0.084(6) 0.075(5) 0.003(4) 0.002(4) 0.043(4)
C22A 0.055(5) 0.099(7) 0.062(5) -0.011(4) -0.013(4) 0.055(5)
C23A 0.079(5) 0.063(5) 0.050(4) -0.021(3) -0.034(4) 0.054(5)
N24A 0.091(6) 0.089(5) 0.071(4) -0.016(4) -0.040(4) 0.064(5)
O25A 0.117(4) 0.090(4) 0.131(4) 0.012(3) -0.059(4) 0.056(4)
O26A 0.105(5) 0.102(5) 0.092(4) -0.020(4) -0.049(4) 0.076(4)
S1A 0.0274(8) 0.0274(8) 0.0382(13) 0.000 0.000 0.0137(4)
O1A 0.036(2) 0.036(2) 0.041(4) 0.000 0.000 0.0180(12)
O2A 0.036(2) 0.034(2) 0.046(2) 0.0065(18) 0.0054(18) 0.0175(19)
N1B 0.074(5) 0.074(5) 0.067(7) 0.000 0.000 0.037(2)
C2B 0.094(7) 0.091(7) 0.061(5) -0.004(5) -0.003(5) 0.051(6)
C3B 0.083(6) 0.073(6) 0.078(6) -0.015(5) -0.008(5) 0.042(5)
N4B 0.078(5) 0.057(4) 0.065(4) -0.009(3) -0.004(3) 0.033(4)
C5B 0.051(4) 0.058(5) 0.081(6) -0.020(4) -0.016(4) 0.033(4)
O6B 0.079(4) 0.063(4) 0.090(4) -0.026(3) -0.007(3) 0.037(3)
N7B 0.069(4) 0.045(4) 0.077(5) -0.003(3) -0.005(3) 0.028(3)
C8B 0.064(5) 0.042(4) 0.094(7) -0.006(4) 0.001(5) 0.026(4)
C9B 0.080(6) 0.049(5) 0.113(8) -0.014(5) -0.013(5) 0.028(5)
C10B 0.071(6) 0.048(6) 0.153(11) -0.013(6) -0.009(7) 0.017(5)
C11B 0.105(8) 0.049(6) 0.126(10) 0.009(6) 0.001(7) 0.025(6)
C12B 0.095(7) 0.055(6) 0.109(7) 0.006(5) 0.005(6) 0.042(5)
C13B 0.063(5) 0.048(5) 0.083(6) 0.000(4) 0.003(4) 0.032(4)
N14B 0.060(4) 0.045(4) 0.082(4) -0.001(3) -0.002(3) 0.028(3)
C15B 0.061(5) 0.057(5) 0.087(6) 0.006(4) 0.010(4) 0.037(4)
O16B 0.075(4) 0.059(4) 0.144(6) 0.015(4) -0.001(4) 0.043(3)
N17B 0.056(4) 0.050(4) 0.079(4) 0.004(3) -0.010(3) 0.027(3)
C18B 0.058(5) 0.068(5) 0.087(6) 0.006(4) -0.004(4) 0.041(4)
C19B 0.093(6) 0.076(6) 0.071(5) -0.002(4) -0.005(5) 0.064(5)
C20B 0.054(5) 0.061(5) 0.122(8) 0.015(5) -0.012(5) 0.025(4)
C21B 0.052(5) 0.068(6) 0.144(9) 0.006(6) -0.014(5) 0.030(5)
C22B 0.069(6) 0.091(7) 0.095(7) -0.004(6) -0.011(5) 0.050(6)
C23B 0.079(6) 0.089(7) 0.068(5) -0.002(4) -0.008(4) 0.062(5)
N24B 0.130(8) 0.110(7) 0.087(6) -0.025(5) -0.038(5) 0.091(6)
O25B 0.150(5) 0.104(4) 0.111(4) -0.015(3) -0.040(4) 0.087(4)
O26B 0.149(7) 0.152(7) 0.110(6) -0.025(5) -0.059(6) 0.112(6)
S1B 0.0403(10) 0.0403(10) 0.0534(17) 0.000 0.000 0.0201(5)
O1B 0.048(3) 0.048(3) 0.056(5) 0.000 0.000 0.0238(15)
O2B 0.045(3) 0.039(2) 0.062(3) -0.003(2) 0.000(2) 0.017(2)
N1C 0.105(4) 0.105(4) 0.020(4) 0.000 0.000 0.053(2)
C2C 0.109(4) 0.104(4) 0.026(3) 0.004(3) 0.004(3) 0.048(3)
C3C 0.101(4) 0.093(4) 0.032(3) 0.006(3) 0.005(3) 0.034(3)
N4C 0.083(4) 0.079(4) 0.033(3) 0.003(3) 0.000(3) 0.033(3)
C5C 0.073(3) 0.074(4) 0.037(3) 0.001(3) -0.004(3) 0.035(3)
O6C 0.091(5) 0.069(5) 0.041(5) -0.002(4) -0.001(4) 0.038(4)
N7C 0.065(3) 0.069(4) 0.040(3) 0.001(3) -0.008(2) 0.033(3)
C8C 0.064(3) 0.066(3) 0.046(3) 0.000(3) -0.008(2) 0.032(3)
C9C 0.067(3) 0.067(4) 0.054(3) 0.002(3) -0.011(3) 0.029(3)
C10C 0.067(3) 0.069(4) 0.061(3) -0.001(3) -0.008(3) 0.031(3)
C11C 0.067(3) 0.069(4) 0.062(4) -0.004(3) -0.006(3) 0.030(3)
C12C 0.063(3) 0.066(4) 0.053(3) -0.004(3) -0.008(3) 0.031(3)
C13C 0.061(2) 0.063(3) 0.046(3) -0.002(3) -0.008(2) 0.031(3)
N14C 0.058(2) 0.061(3) 0.041(2) -0.005(3) -0.007(2) 0.030(3)
C15C 0.057(3) 0.057(3) 0.036(3) -0.008(3) -0.009(2) 0.031(3)
O16C 0.062(4) 0.055(4) 0.056(4) -0.008(4) -0.013(3) 0.025(4)
N17C 0.060(3) 0.060(3) 0.039(2) -0.011(3) -0.007(2) 0.033(3)
C18C 0.063(3) 0.063(3) 0.042(3) -0.015(3) -0.008(2) 0.035(3)
C19C 0.065(3) 0.065(3) 0.047(3) -0.015(3) -0.010(3) 0.037(3)
C20C 0.068(3) 0.066(3) 0.049(3) -0.017(3) -0.011(3) 0.035(3)
C21C 0.071(3) 0.069(3) 0.058(3) -0.017(3) -0.011(3) 0.038(3)
C22C 0.069(3) 0.070(3) 0.058(3) -0.018(3) -0.012(3) 0.039(3)
C23C 0.067(3) 0.069(3) 0.054(3) -0.018(3) -0.014(3) 0.038(3)
N24C 0.072(3) 0.072(4) 0.062(3) -0.018(3) -0.019(3) 0.038(3)
O25C 0.103(5) 0.073(5) 0.080(5) -0.027(4) -0.044(4) 0.046(4)
O26C 0.071(4) 0.082(5) 0.084(5) -0.017(4) -0.024(4) 0.042(4)
N4C' 0.082(4) 0.079(4) 0.034(3) 0.003(3) 0.000(3) 0.035(4)
C5C' 0.074(3) 0.074(4) 0.037(3) 0.002(3) -0.003(3) 0.036(3)
O6C' 0.081(6) 0.073(7) 0.037(7) 0.003(6) -0.002(6) 0.034(6)
N7C' 0.066(3) 0.070(4) 0.040(3) 0.000(3) -0.007(3) 0.035(3)
C8C' 0.063(3) 0.066(3) 0.046(3) -0.001(3) -0.008(2) 0.031(3)
C9C' 0.064(3) 0.068(4) 0.051(3) 0.000(3) -0.008(3) 0.030(3)
C10' 0.065(3) 0.068(4) 0.055(3) -0.001(3) -0.008(3) 0.031(3)
C11' 0.064(3) 0.067(4) 0.054(3) -0.001(3) -0.007(3) 0.031(3)
C12' 0.061(3) 0.065(4) 0.048(3) -0.004(3) -0.007(3) 0.030(3)
C13' 0.060(3) 0.065(4) 0.045(3) -0.004(3) -0.007(3) 0.031(3)
N14' 0.057(3) 0.062(4) 0.040(3) -0.007(3) -0.007(3) 0.031(3)
C15' 0.059(3) 0.061(3) 0.041(3) -0.011(3) -0.008(3) 0.032(3)
O16' 0.059(5) 0.059(5) 0.056(5) -0.009(5) -0.010(5) 0.030(5)
N17' 0.062(3) 0.063(4) 0.043(3) -0.015(3) -0.008(3) 0.035(3)
C18' 0.065(3) 0.065(3) 0.047(3) -0.016(3) -0.009(2) 0.037(3)
C19' 0.065(3) 0.067(3) 0.050(3) -0.018(3) -0.010(3) 0.038(3)
C20' 0.068(4) 0.067(4) 0.052(4) -0.017(3) -0.010(3) 0.038(3)
C21' 0.068(4) 0.069(4) 0.055(4) -0.017(4) -0.012(4) 0.039(4)
C22' 0.068(4) 0.070(4) 0.057(4) -0.018(3) -0.012(3) 0.039(3)
C23' 0.068(3) 0.069(3) 0.055(3) -0.018(3) -0.013(3) 0.039(3)
N24' 0.069(3) 0.072(4) 0.061(3) -0.020(3) -0.016(3) 0.039(3)
O25' 0.077(5) 0.074(6) 0.071(5) -0.021(5) -0.024(5) 0.041(5)
O26' 0.070(6) 0.086(7) 0.075(6) -0.018(6) -0.027(5) 0.036(6)
S1C 0.0787(14) 0.0787(14) 0.0215(13) 0.000 0.000 0.0394(7)
O1C 0.086(4) 0.086(4) 0.023(4) 0.000 0.000 0.043(2)
O2C 0.077(4) 0.086(4) 0.030(2) 0.001(2) -0.001(2) 0.039(3)
N1D 0.087(4) 0.041(3) 0.058(3) 0.009(3) 0.009(3) 0.034(3)
C1D 0.103(6) 0.055(4) 0.041(4) 0.001(3) -0.004(4) 0.050(4)
C2D 0.104(6) 0.049(4) 0.052(4) -0.005(3) -0.017(4) 0.045(4)
C3D 0.134(8) 0.060(5) 0.048(4) -0.008(3) -0.014(4) 0.063(5)
C4D 0.151(9) 0.066(5) 0.085(6) -0.028(5) -0.029(6) 0.069(6)
C5D 0.118(7) 0.054(5) 0.052(4) 0.004(3) 0.013(4) 0.041(5)
C6D 0.134(8) 0.065(5) 0.058(5) -0.007(4) -0.002(5) 0.046(5)
C7D 0.133(8) 0.089(7) 0.063(5) -0.013(4) -0.017(5) 0.059(6)
C8D 0.129(9) 0.131(10) 0.071(6) 0.009(6) -0.004(6) 0.069(8)
C9D 0.078(5) 0.046(4) 0.064(5) 0.003(3) 0.006(4) 0.034(4)
C10D 0.098(4) 0.087(4) 0.103(4) -0.001(3) 0.006(3) 0.048(3)
C11D 0.104(7) 0.051(5) 0.108(7) 0.014(4) 0.038(6) 0.040(5)
C12D 0.142(7) 0.122(6) 0.160(7) -0.002(5) 0.009(5) 0.076(5)
C13D 0.079(5) 0.045(4) 0.101(6) 0.008(4) -0.005(4) 0.024(4)
C14D 0.097(7) 0.083(6) 0.091(6) -0.004(5) -0.021(5) 0.042(5)
C15D 0.107(4) 0.107(4) 0.114(4) 0.003(3) -0.007(3) 0.055(3)
C16D 0.173(8) 0.162(7) 0.167(8) 0.001(5) -0.007(5) 0.084(5)
N1E 0.110(3) 0.113(4) 0.076(3) -0.045(3) -0.029(3) 0.093(3)
C1E 0.104(4) 0.112(4) 0.070(3) -0.041(3) -0.030(3) 0.087(3)
C2E 0.098(4) 0.110(4) 0.071(4) -0.039(4) -0.029(3) 0.087(4)
C3E 0.101(5) 0.117(5) 0.077(4) -0.038(4) -0.037(4) 0.082(4)
C4E 0.121(7) 0.125(7) 0.112(7) -0.050(6) -0.052(6) 0.078(6)
C5E 0.111(4) 0.113(4) 0.079(3) -0.045(3) -0.037(3) 0.093(3)
C6E 0.116(4) 0.112(5) 0.084(4) -0.044(4) -0.043(3) 0.091(4)
C7E 0.118(5) 0.111(5) 0.085(5) -0.044(4) -0.044(4) 0.089(4)
C8E 0.124(6) 0.104(7) 0.089(6) -0.049(5) -0.053(5) 0.087(5)
C9E 0.116(4) 0.117(4) 0.084(3) -0.047(3) -0.031(3) 0.091(3)
C10E 0.119(4) 0.118(5) 0.093(4) -0.050(4) -0.029(4) 0.087(4)
C11E 0.120(4) 0.120(5) 0.101(4) -0.052(4) -0.024(4) 0.086(4)
C12E 0.144(7) 0.126(7) 0.126(8) -0.046(6) -0.026(7) 0.081(6)
C13E 0.120(4) 0.126(4) 0.079(4) -0.035(3) -0.017(3) 0.097(4)
C14E 0.127(5) 0.137(5) 0.087(5) -0.023(4) 0.001(4) 0.100(4)
C15E 0.129(5) 0.147(6) 0.092(5) -0.010(5) 0.007(5) 0.097(5)
C16E 0.152(8) 0.178(9) 0.119(8) -0.013(8) 0.002(7) 0.087(7)
N1E" 0.113(4) 0.116(4) 0.080(3) -0.045(3) -0.031(3) 0.090(3)
C1E" 0.108(4) 0.114(4) 0.075(4) -0.043(3) -0.032(3) 0.089(4)
C2E" 0.104(4) 0.113(4) 0.072(4) -0.041(4) -0.031(3) 0.087(4)
C3E" 0.103(4) 0.113(5) 0.074(4) -0.040(4) -0.032(4) 0.084(4)
C4E" 0.110(7) 0.122(7) 0.085(7) -0.036(6) -0.037(6) 0.076(6)
C5E" 0.115(4) 0.116(5) 0.083(4) -0.045(4) -0.038(4) 0.088(4)
C6E" 0.118(5) 0.116(5) 0.085(5) -0.044(4) -0.041(4) 0.085(4)
C7E" 0.119(6) 0.114(6) 0.086(6) -0.045(5) -0.043(5) 0.085(5)
C8E" 0.124(8) 0.114(8) 0.088(8) -0.047(7) -0.044(7) 0.084(7)
C9E" 0.117(4) 0.117(4) 0.087(4) -0.048(3) -0.030(3) 0.088(4)
C10" 0.119(4) 0.118(5) 0.093(4) -0.048(4) -0.028(4) 0.087(4)
C11" 0.123(5) 0.120(6) 0.103(5) -0.047(5) -0.024(5) 0.087(5)
C12" 0.129(8) 0.121(8) 0.106(8) -0.048(7) -0.027(7) 0.085(7)
C13" 0.117(4) 0.120(4) 0.080(4) -0.040(3) -0.025(3) 0.092(4)
C14" 0.120(5) 0.128(5) 0.083(5) -0.033(4) -0.013(4) 0.096(5)
C15" 0.126(5) 0.137(6) 0.090(5) -0.023(5) 0.000(5) 0.097(5)
C16" 0.131(7) 0.145(8) 0.095(7) -0.019(7) 0.002(6) 0.097(7)
C15* 0.125(7) 0.138(7) 0.093(7) -0.027(6) 0.005(6) 0.095(6)
C16* 0.128(10) 0.142(9) 0.096(9) -0.028(9) 0.005(9) 0.088(8)

loop_
_atom_type_symbol
_atom_type_description
_atom_type_scat_dispersion_real
_atom_type_scat_dispersion_imag
_atom_type_scat_source
C C 0.0033 0.0016 'International Tables Vol C Tables 4.2.6.8 and 6.1.1.4'
H H 0.0000 0.0000 'International Tables Vol C Tables 4.2.6.8 and 6.1.1.4'
N N 0.0061 0.0033 'International Tables Vol C Tables 4.2.6.8 and 6.1.1.4'
O O 0.0106 0.0060 'International Tables Vol C Tables 4.2.6.8 and 6.1.1.4'
S S 0.1246 0.1234 'International Tables Vol C Tables 4.2.6.8 and 6.1.1.4'

loop_
_geom_angle_atom_site_label_1
_geom_angle_atom_site_label_2
_geom_angle_atom_site_label_3
_geom_angle
_geom_angle_site_symmetry_1
_geom_angle_site_symmetry_3
C2A N1A C2A 110.3(4) 3_665 .
C2A N1A C2A 110.3(4) 3_665 2_655
C2A N1A C2A 110.3(4) . 2_655
N1A C2A C3A 112.4(6) . .
N1A C2A H2A1 109.1 . .
C3A C2A H2A1 109.1 . .
N1A C2A H2A2 109.1 . .
C3A C2A H2A2 109.1 . .
H2A1 C2A H2A2 107.9 . .
N4A C3A C2A 111.4(5) . .
N4A C3A H3A1 109.4 . .
C2A C3A H3A1 109.4 . .
N4A C3A H3A2 109.4 . .
C2A C3A H3A2 109.4 . .
H3A1 C3A H3A2 108.0 . .
C5A N4A C3A 122.5(5) . .
C5A N4A H4A1 118.8 . .
C3A N4A H4A1 118.8 . .
O6A C5A N4A 123.2(5) . .
O6A C5A N7A 123.3(6) . .
N4A C5A N7A 113.5(5) . .
C5A N7A C8A 127.8(5) . .
C5A N7A H7A1 116.1 . .
C8A N7A H7A1 116.1 . .
C9A C8A N7A 123.6(5) . .
C9A C8A C13A 118.4(6) . .
N7A C8A C13A 118.0(5) . .
C10A C9A C8A 120.7(6) . .
C10A C9A H9A 119.6 . .
C8A C9A H9A 119.6 . .
C11A C10A C9A 121.3(6) . .
C11A C10A H10A 119.4 . .
C9A C10A H10A 119.4 . .
C12A C11A C10A 117.7(6) . .
C12A C11A H11A 121.1 . .
C10A C11A H11A 121.1 . .
C13A C12A C11A 122.6(6) . .
C13A C12A H12A 118.7 . .
C11A C12A H12A 118.7 . .
C12A C13A N14A 120.8(6) . .
C12A C13A C8A 119.2(6) . .
N14A C13A C8A 120.0(5) . .
C15A N14A C13A 123.1(5) . .
C15A N14A H14A 118.4 . .
C13A N14A H14A 118.4 . .
O16A C15A N14A 123.3(6) . .
O16A C15A N17A 124.4(6) . .
N14A C15A N17A 112.3(6) . .
C15A N17A C18A 125.6(5) . .
C15A N17A H17A 117.2 . .
C18A N17A H17A 117.2 . .
C20A C18A N17A 118.9(6) . .
C20A C18A C19A 118.7(6) . .
N17A C18A C19A 122.3(7) . .
C23A C19A C18A 118.4(7) . .
C23A C19A H19A 120.8 . .
C18A C19A H19A 120.8 . .
C21A C20A C18A 121.9(7) . .
C21A C20A H20A 119.0 . .
C18A C20A H20A 119.0 . .
C20A C21A C22A 120.5(8) . .
C20A C21A H21A 119.8 . .
C22A C21A H21A 119.8 . .
C21A C22A C23A 116.5(7) . .
C21A C22A H22A 121.7 . .
C23A C22A H22A 121.7 . .
C19A C23A C22A 123.9(7) . .
C19A C23A N24A 118.7(8) . .
C22A C23A N24A 117.4(7) . .
O26A N24A O25A 122.3(7) . .
O26A N24A C23A 119.2(8) . .
O25A N24A C23A 118.3(7) . .
O1A S1A O2A 109.41(18) . 3_665
O1A S1A O2A 109.41(18) . .
O2A S1A O2A 109.53(18) 3_665 .
O1A S1A O2A 109.41(18) . 2_655
O2A S1A O2A 109.53(18) 3_665 2_655
O2A S1A O2A 109.53(18) . 2_655
C2B N1B C2B 110.0(6) . 3_565
C2B N1B C2B 110.0(6) . 2_665
C2B N1B C2B 110.0(6) 3_565 2_665
N1B C2B C3B 114.0(8) . .
N1B C2B H2B1 108.8 . .
C3B C2B H2B1 108.8 . .
N1B C2B H2B2 108.8 . .
C3B C2B H2B2 108.8 . .
H2B1 C2B H2B2 107.7 . .
N4B C3B C2B 110.3(7) . .
N4B C3B H3B1 109.6 . .
C2B C3B H3B1 109.6 . .
N4B C3B H3B2 109.6 . .
C2B C3B H3B2 109.6 . .
H3B1 C3B H3B2 108.1 . .
C5B N4B C3B 120.2(7) . .
C5B N4B H4B 119.9 . .
C3B N4B H4B 119.9 . .
O6B C5B N4B 124.9(8) . .
O6B C5B N7B 120.7(8) . .
N4B C5B N7B 114.5(7) . .
C5B N7B C8B 126.0(7) . .
C5B N7B H7B 117.0 . .
C8B N7B H7B 117.0 . .
C13B C8B C9B 121.0(8) . .
C13B C8B N7B 119.0(7) . .
C9B C8B N7B 120.0(8) . .
C8B C9B C10B 117.8(10) . .
C8B C9B H9B 121.1 . .
C10B C9B H9B 121.1 . .
C11B C10B C9B 120.4(9) . .
C11B C10B H10B 119.8 . .
C9B C10B H10B 119.8 . .
C10B C11B C12B 120.5(10) . .
C10B C11B H11B 119.7 . .
C12B C11B H11B 119.7 . .
C11B C12B C13B 121.6(11) . .
C11B C12B H12B 119.2 . .
C13B C12B H12B 119.2 . .
C8B C13B C12B 118.5(8) . .
C8B C13B N14B 119.9(7) . .
C12B C13B N14B 121.5(8) . .
C15B N14B C13B 124.1(6) . .
C15B N14B H14B 117.9 . .
C13B N14B H14B 117.9 . .
O16B C15B N14B 124.0(8) . .
O16B C15B N17B 124.0(8) . .
N14B C15B N17B 112.0(7) . .
C15B N17B C18B 126.8(7) . .
C15B N17B H17B 116.6 . .
C18B N17B H17B 116.6 . .
C19B C18B C20B 119.0(8) . .
C19B C18B N17B 123.3(8) . .
C20B C18B N17B 117.7(7) . .
C23B C19B C18B 117.5(8) . .
C23B C19B H19B 121.2 . .
C18B C19B H19B 121.2 . .
C21B C20B C18B 120.9(8) . .
C21B C20B H20B 119.6 . .
C18B C20B H20B 119.6 . .
C20B C21B C22B 120.4(9) . .
C20B C21B H21B 119.8 . .
C22B C21B H21B 119.8 . .
C23B C22B C21B 116.5(9) . .
C23B C22B H22B 121.8 . .
C21B C22B H22B 121.8 . .
C22B C23B C19B 125.4(8) . .
C22B C23B N24B 117.4(9) . .
C19B C23B N24B 117.1(9) . .
O26B N24B O25B 122.8(8) . .
O26B N24B C23B 119.1(9) . .
O25B N24B C23B 118.0(9) . .
O1B S1B O2B 109.9(2) . 3_565
O1B S1B O2B 109.9(2) . .
O2B S1B O2B 109.0(2) 3_565 .
O1B S1B O2B 109.9(2) . 2_665
O2B S1B O2B 109.0(2) 3_565 2_665
O2B S1B O2B 109.0(2) . 2_665
C2C N1C C2C 110.3(4) 2_765 .
C2C N1C C2C 110.3(5) 2_765 3_675
C2C N1C C2C 110.3(5) . 3_675
N1C C2C C3C 113.9(7) . .
N1C C2C H2C1 108.8 . .
C3C C2C H2C1 108.8 . .
N1C C2C H2C2 108.8 . .
C3C C2C H2C2 108.8 . .
H2C1 C2C H2C2 107.7 . .
N4C C3C C2C 113.0(8) . .
N4C' C3C C2C 99.8(14) . .
N4C C3C H3C1 109.0 . .
C2C C3C H3C1 109.0 . .
N4C C3C H3C2 109.0 . .
C2C C3C H3C2 109.0 . .
H3C1 C3C H3C2 107.8 . .
C5C N4C C3C 121.7(14) . .
C5C N4C H4C 119.1 . .
C3C N4C H4C 119.1 . .
O6C C5C N7C 133.0(14) . .
O6C C5C N4C 115.3(17) . .
N7C C5C N4C 111.3(14) . .
C5C N7C C8C 119.4(11) . .
C5C N7C H7C 120.3 . .
C8C N7C H7C 120.3 . .
N7C C8C C9C 123.2(11) . .
N7C C8C C13C 120.6(12) . .
C9C C8C C13C 116.1(12) . .
C10C C9C C8C 120.7(12) . .
C10C C9C H9C 119.7 . .
C8C C9C H9C 119.7 . .
C9C C10C C11C 121.9(13) . .
C9C C10C H10C 119.1 . .
C11C C10C H10C 119.1 . .
C12C C11C C10C 120.3(13) . .
C12C C11C H11C 119.8 . .
C10C C11C H11C 119.8 . .
C11C C12C C13C 120.3(12) . .
C11C C12C H12C 119.8 . .
C13C C12C H12C 119.8 . .
C12C C13C N14C 122.1(11) . .
C12C C13C C8C 120.4(12) . .
N14C C13C C8C 117.5(11) . .
C15C N14C C13C 123.6(10) . .
C15C N14C H14C 118.2 . .
C13C N14C H14C 118.2 . .
O16C C15C N14C 121.5(12) . .
O16C C15C N17C 122.8(10) . .
N14C C15C N17C 115.7(11) . .
C15C N17C C18C 124.8(10) . .
C15C N17C H17C 117.6 . .
C18C N17C H17C 117.6 . .
N17C C18C C19C 124.7(11) . .
N17C C18C C20C 115.9(10) . .
C19C C18C C20C 119.4(11) . .
C18C C19C C23C 117.7(11) . .
C18C C19C H19C 121.2 . .
C23C C19C H19C 121.2 . .
C18C C20C C21C 119.8(10) . .
C18C C20C H20C 120.1 . .
C21C C20C H20C 120.1 . .
C22C C21C C20C 122.8(11) . .
C22C C21C H21C 118.6 . .
C20C C21C H21C 118.6 . .
C21C C22C C23C 115.1(11) . .
C21C C22C H22C 122.5 . .
C23C C22C H22C 122.5 . .
C22C C23C C19C 125.3(11) . .
C22C C23C N24C 116.4(12) . .
C19C C23C N24C 118.3(12) . .
O26C N24C O25C 123.2(13) . .
O26C N24C C23C 120.7(13) . .
O25C N24C C23C 115.8(15) . .
C5C' N4C' C3C 112(3) . .
C5C' N4C' H4C' 123.8 . .
C3C N4C' H4C' 123.8 . .
N4C' C5C' N7C' 116(3) . .
N4C' C5C' O6C' 137(4) . .
N7C' C5C' O6C' 105(3) . .
C5C' N7C' C8C' 129(3) . .
C5C' N7C' H7C' 115.5 . .
C8C' N7C' H7C' 115.5 . .
C13' C8C' C9C' 124(3) . .
C13' C8C' N7C' 120(3) . .
C9C' C8C' N7C' 116(3) . .
C8C' C9C' C10' 119(3) . .
C8C' C9C' H9C' 120.6 . .
C10' C9C' H9C' 120.6 . .
C11' C10' C9C' 117(3) . .
C11' C10' H10' 121.6 . .
C9C' C10' H10' 121.6 . .
C10' C11' C12' 125(3) . .
C10' C11' H11' 117.3 . .
C12' C11' H11' 117.3 . .
C11' C12' C13' 113(3) . .
C11' C12' H12' 123.5 . .
C13' C12' H12' 123.5 . .
C8C' C13' N14' 125(3) . .
C8C' C13' C12' 122(3) . .
N14' C13' C12' 113(3) . .
C13' N14' C15' 136(3) . .
C13' N14' H14' 112.2 . .
C15' N14' H14' 112.2 . .
O16' C15' N17' 125(3) . .
O16' C15' N14' 113(3) . .
N17' C15' N14' 122(3) . .
C15' N17' C18' 127(2) . .
C15' N17' H17' 116.3 . .
C18' N17' H17' 116.3 . .
N17' C18' C20' 117(2) . .
N17' C18' C19' 121(3) . .
C20' C18' C19' 122(2) . .
C23' C19' C18' 113(3) . .
C23' C19' H19' 123.4 . .
C18' C19' H19' 123.4 . .
C18' C20' C21' 120(2) . .
C18' C20' H20' 119.8 . .
C21' C20' H20' 119.8 . .
C22' C21' C20' 121(3) . .
C22' C21' H21' 119.7 . .
C20' C21' H21' 119.7 . .
C23' C22' C21' 117(3) . .
C23' C22' H22' 121.7 . .
C21' C22' H22' 121.7 . .
C22' C23' C19' 128(3) . .
C22' C23' N24' 115(3) . .
C19' C23' N24' 117(3) . .
O26' N24' O25' 120(3) . .
O26' N24' C23' 124(3) . .
O25' N24' C23' 116(3) . .
O1C S1C O2C 109.8(2) . 2_765
O1C S1C O2C 109.8(2) . 3_675
O2C S1C O2C 109.2(2) 2_765 3_675
O1C S1C O2C 109.8(2) . .
O2C S1C O2C 109.2(2) 2_765 .
O2C S1C O2C 109.2(2) 3_675 .
C1D N1D C9D 106.0(6) . .
C1D N1D C5D 111.6(6) . .
C9D N1D C5D 111.4(6) . .
C1D N1D C13D 111.5(6) . .
C9D N1D C13D 111.6(6) . .
C5D N1D C13D 104.9(7) . .
N1D C1D C2D 116.5(7) . .
N1D C1D H1D1 108.2 . .
C2D C1D H1D1 108.2 . .
N1D C1D H1D2 108.2 . .
C2D C1D H1D2 108.2 . .
H1D1 C1D H1D2 107.3 . .
C3D C2D C1D 111.1(8) . .
C3D C2D H2D1 109.4 . .
C1D C2D H2D1 109.4 . .
C3D C2D H2D2 109.4 . .
C1D C2D H2D2 109.4 . .
H2D1 C2D H2D2 108.0 . .
C2D C3D C4D 111.8(9) . .
C2D C3D H3D1 109.3 . .
C4D C3D H3D1 109.3 . .
C2D C3D H3D2 109.3 . .
C4D C3D H3D2 109.3 . .
H3D1 C3D H3D2 107.9 . .
C3D C4D H4D1 109.5 . .
C3D C4D H4D2 109.5 . .
H4D1 C4D H4D2 109.5 . .
C3D C4D H4D3 109.5 . .
H4D1 C4D H4D3 109.5 . .
H4D2 C4D H4D3 109.5 . .
C6D C5D N1D 116.0(8) . .
C6D C5D H5D1 108.3 . .
N1D C5D H5D1 108.3 . .
C6D C5D H5D2 108.3 . .
N1D C5D H5D2 108.3 . .
H5D1 C5D H5D2 107.4 . .
C5D C6D C7D 106.4(9) . .
C5D C6D H6D1 110.4 . .
C7D C6D H6D1 110.4 . .
C5D C6D H6D2 110.4 . .
C7D C6D H6D2 110.4 . .
H6D1 C6D H6D2 108.6 . .
C8D C7D C6D 112.5(10) . .
C8D C7D H7D1 109.1 . .
C6D C7D H7D1 109.1 . .
C8D C7D H7D2 109.1 . .
C6D C7D H7D2 109.1 . .
H7D1 C7D H7D2 107.8 . .
C7D C8D H8D1 109.5 . .
C7D C8D H8D2 109.5 . .
H8D1 C8D H8D2 109.5 . .
C7D C8D H8D3 109.5 . .
H8D1 C8D H8D3 109.5 . .
H8D2 C8D H8D3 109.5 . .
C10D C9D N1D 115.1(7) . .
C10D C9D H9D1 108.5 . .
N1D C9D H9D1 108.5 . .
C10D C9D H9D2 108.5 . .
N1D C9D H9D2 108.5 . .
H9D1 C9D H9D2 107.5 . .
C9D C10D C11D 110.1(8) . .
C9D C10D H10D 109.7 . .
C11D C10D H10D 109.7 . .
C9D C10D H10E 109.7 . .
C11D C10D H10E 109.7 . .
H10D C10D H10E 108.2 . .
C12D C11D C10D 117.5(10) . .
C12D C11D H11D 107.9 . .
C10D C11D H11D 107.9 . .
C12D C11D H11E 107.9 . .
C10D C11D H11E 107.9 . .
H11D C11D H11E 107.2 . .
C11D C12D H12D 109.5 . .
C11D C12D H12E 109.5 . .
H12D C12D H12E 109.5 . .
C11D C12D H12F 109.5 . .
H12D C12D H12F 109.5 . .
H12E C12D H12F 109.5 . .
C14D C13D N1D 116.9(8) . .
C14D C13D H13A 108.1 . .
N1D C13D H13A 108.1 . .
C14D C13D H13B 108.1 . .
N1D C13D H13B 108.1 . .
H13A C13D H13B 107.3 . .
C13D C14D C15D 113.7(9) . .
C13D C14D H14D 108.8 . .
C15D C14D H14D 108.8 . .
C13D C14D H14E 108.8 . .
C15D C14D H14E 108.8 . .
H14D C14D H14E 107.7 . .
C16D C15D C14D 110.4(11) . .
C16D C15D H15A 109.6 . .
C14D C15D H15A 109.6 . .
C16D C15D H15B 109.6 . .
C14D C15D H15B 109.6 . .
H15A C15D H15B 108.1 . .
C15D C16D H16A 109.5 . .
C15D C16D H16B 109.5 . .
H16A C16D H16B 109.5 . .
C15D C16D H16C 109.5 . .
H16A C16D H16C 109.5 . .
H16B C16D H16C 109.5 . .
C13E N1E C1E 112.9(8) . .
C13E N1E C5E 108.6(7) . .
C1E N1E C5E 107.1(7) . .
C13E N1E C9E 107.1(7) . .
C1E N1E C9E 107.9(6) . .
C5E N1E C9E 113.4(7) . .
N1E C1E C2E 115.6(6) . .
N1E C1E H1E1 108.4 . .
C2E C1E H1E1 108.4 . .
N1E C1E H1E2 108.4 . .
C2E C1E H1E2 108.4 . .
H1E1 C1E H1E2 107.5 . .
C1E C2E C3E 110.2(6) . .
C1E C2E H2E1 109.6 . .
C3E C2E H2E1 109.6 . .
C1E C2E H2E2 109.6 . .
C3E C2E H2E2 109.6 . .
H2E1 C2E H2E2 108.1 . .
C4E C3E C2E 111.3(7) . .
C4E C3E H3E1 109.4 . .
C2E C3E H3E1 109.4 . .
C4E C3E H3E2 109.4 . .
C2E C3E H3E2 109.4 . .
H3E1 C3E H3E2 108.0 . .
C3E C4E H4E1 109.5 . .
C3E C4E H4E2 109.5 . .
H4E1 C4E H4E2 109.5 . .
C3E C4E H4E3 109.5 . .
H4E1 C4E H4E3 109.5 . .
H4E2 C4E H4E3 109.5 . .
N1E C5E C6E 116.8(6) . .
N1E C5E H5E1 108.1 . .
C6E C5E H5E1 108.1 . .
N1E C5E H5E2 108.1 . .
C6E C5E H5E2 108.1 . .
H5E1 C5E H5E2 107.3 . .
C7E C6E C5E 110.4(6) . .
C7E C6E H6E1 109.6 . .
C5E C6E H6E1 109.6 . .
C7E C6E H6E2 109.6 . .
C5E C6E H6E2 109.6 . .
H6E1 C6E H6E2 108.1 . .
C8E C7E C6E 112.8(7) . .
C8E C7E H7E1 109.0 . .
C6E C7E H7E1 109.0 . .
C8E C7E H7E2 109.0 . .
C6E C7E H7E2 109.0 . .
H7E1 C7E H7E2 107.8 . .
C7E C8E H8E1 109.5 . .
C7E C8E H8E2 109.5 . .
H8E1 C8E H8E2 109.5 . .
C7E C8E H8E3 109.5 . .
H8E1 C8E H8E3 109.5 . .
H8E2 C8E H8E3 109.5 . .
N1E C9E C10E 114.4(6) . .
N1E C9E H9E1 108.7 . .
C10E C9E H9E1 108.6 . .
N1E C9E H9E2 108.6 . .
C10E C9E H9E2 108.7 . .
H9E1 C9E H9E2 107.6 . .
C11E C10E C9E 111.2(7) . .
C11E C10E H10F 109.4 . .
C9E C10E H10F 109.4 . .
C11E C10E H10G 109.4 . .
C9E C10E H10G 109.4 . .
H10F C10E H10G 108.0 . .
C12E C11E C10E 111.5(7) . .
C12E C11E H11F 109.3 . .
C10E C11E H11F 109.3 . .
C12E C11E H11G 109.3 . .
C10E C11E H11G 109.3 . .
H11F C11E H11G 108.0 . .
C11E C12E H12G 109.5 . .
C11E C12E H12H 109.5 . .
H12G C12E H12H 109.5 . .
C11E C12E H12I 109.5 . .
H12G C12E H12I 109.5 . .
H12H C12E H12I 109.5 . .
N1E C13E C14E 116.7(6) . .
N1E C13E H13C 108.1 . .
C14E C13E H13C 108.1 . .
N1E C13E H13D 108.1 . .
C14E C13E H13D 108.1 . .
H13C C13E H13D 107.3 . .
C15E C14E C13E 110.5(7) . .
C15E C14E H14F 109.6 . .
C13E C14E H14F 109.6 . .
C15E C14E H14G 109.6 . .
C13E C14E H14G 109.6 . .
H14F C14E H14G 108.1 . .
C14E C15E C16E 114.4(8) . .
C14E C15E H15C 108.7 . .
C16E C15E H15C 108.7 . .
C14E C15E H15D 108.7 . .
C16E C15E H15D 108.7 . .
H15C C15E H15D 107.6 . .
C15E C16E H16D 109.5 . .
C15E C16E H16E 109.5 . .
H16D C16E H16E 109.5 . .
C15E C16E H16F 109.5 . .
H16D C16E H16F 109.5 . .
H16E C16E H16F 109.5 . .
C1E" N1E" C9E" 106.0(18) . .
C1E" N1E" C13" 111.1(19) . .
C9E" N1E" C13" 105(2) . .
C1E" N1E" C5E" 112.8(15) . .
C9E" N1E" C5E" 116(2) . .
C13" N1E" C5E" 106.1(15) . .
N1E" C1E" C2E" 116.6(8) . .
N1E" C1E" H1E3 108.1 . .
C2E" C1E" H1E3 108.1 . .
N1E" C1E" H1E4 108.1 . .
C2E" C1E" H1E4 108.1 . .
H1E3 C1E" H1E4 107.3 . .
C1E" C2E" C3E" 111.8(8) . .
C1E" C2E" H2E3 109.2 . .
C3E" C2E" H2E3 109.2 . .
C1E" C2E" H2E4 109.2 . .
C3E" C2E" H2E4 109.3 . .
H2E3 C2E" H2E4 107.9 . .
C2E" C3E" C4E" 111.9(8) . .
C2E" C3E" H3E3 109.2 . .
C4E" C3E" H3E3 109.2 . .
C2E" C3E" H3E4 109.2 . .
C4E" C3E" H3E4 109.2 . .
H3E3 C3E" H3E4 107.9 . .
C3E" C4E" H4E4 109.5 . .
C3E" C4E" H4E5 109.5 . .
H4E4 C4E" H4E5 109.5 . .
C3E" C4E" H4E6 109.5 . .
H4E4 C4E" H4E6 109.5 . .
H4E5 C4E" H4E6 109.5 . .
N1E" C5E" C6E" 116.5(8) . .
N1E" C5E" H5E3 108.2 . .
C6E" C5E" H5E3 108.2 . .
N1E" C5E" H5E4 108.2 . .
C6E" C5E" H5E4 108.2 . .
H5E3 C5E" H5E4 107.3 . .
C7E" C6E" C5E" 112.0(8) . .
C7E" C6E" H6E3 109.2 . .
C5E" C6E" H6E3 109.2 . .
C7E" C6E" H6E4 109.2 . .
C5E" C6E" H6E4 109.2 . .
H6E3 C6E" H6E4 107.9 . .
C6E" C7E" C8E" 112.2(8) . .
C6E" C7E" H7E3 109.2 . .
C8E" C7E" H7E3 109.2 . .
C6E" C7E" H7E4 109.2 . .
C8E" C7E" H7E4 109.2 . .
H7E3 C7E" H7E4 107.9 . .
C7E" C8E" H8E4 109.5 . .
C7E" C8E" H8E5 109.5 . .
H8E4 C8E" H8E5 109.5 . .
C7E" C8E" H8E6 109.5 . .
H8E4 C8E" H8E6 109.5 . .
H8E5 C8E" H8E6 109.5 . .
N1E" C9E" C10" 117.4(9) . .
N1E" C9E" H9E3 107.9 . .
C10" C9E" H9E3 107.9 . .
N1E" C9E" H9E4 107.9 . .
C10" C9E" H9E4 107.9 . .
H9E3 C9E" H9E4 107.2 . .
C9E" C10" C11" 112.1(8) . .
C9E" C10" H10H 109.2 . .
C11" C10" H10H 109.2 . .
C9E" C10" H10I 109.2 . .
C11" C10" H10I 109.2 . .
H10H C10" H10I 107.9 . .
C12" C11" C10" 112.1(8) . .
C12" C11" H11H 109.2 . .
C10" C11" H11H 109.2 . .
C12" C11" H11I 109.2 . .
C10" C11" H11I 109.2 . .
H11H C11" H11I 107.9 . .
C11" C12" H12J 109.5 . .
C11" C12" H12K 109.5 . .
H12J C12" H12K 109.5 . .
C11" C12" H12L 109.5 . .
H12J C12" H12L 109.5 . .
H12K C12" H12L 109.5 . .
N1E" C13" C14" 116.6(8) . .
N1E" C13" H13E 108.1 . .
C14" C13" H13E 108.2 . .
N1E" C13" H13F 108.1 . .
C14" C13" H13F 108.1 . .
H13E C13" H13F 107.3 . .
C13" C14" C15" 111.7(8) . .
C13" C14" H14H 109.3 . .
C15" C14" H14H 109.3 . .
C13" C14" H14I 109.3 . .
C15" C14" H14I 109.3 . .
H14H C14" H14I 107.9 . .
C16" C15" C14" 111.3(8) . .
C16" C15" H15E 109.4 . .
C14" C15" H15E 109.4 . .
C16" C15" H15F 109.3 . .
C14" C15" H15F 109.4 . .
H15E C15" H15F 108.0 . .
C15" C16" H16G 109.4 . .
C15" C16" H16H 109.4 . .
H16G C16" H16H 109.5 . .
C15" C16" H16I 109.5 . .
H16G C16" H16I 109.5 . .
H16H C16" H16I 109.5 . .
C16* C15* H15G 115.6 . .
C16* C15* H15H 103.4 . .
H15G C15* H15H 108.0 . .
C15* C16* H16J 109.0 . .
C15* C16* H16K 115.8 . .
H16J C16* H16K 109.5 . .
C15* C16* H16L 103.4 . .
H16J C16* H16L 109.5 . .
H16K C16* H16L 109.5 . .

loop_
_geom_bond_atom_site_label_1
_geom_bond_atom_site_label_2
_geom_bond_distance
_geom_bond_site_symmetry_2
N1A C2A 1.473(7) 3_665
N1A C2A 1.473(7) .
N1A C2A 1.473(7) 2_655
C2A C3A 1.513(9) .
C2A H2A1 0.9900 .
C2A H2A2 0.9900 .
C3A N4A 1.464(8) .
C3A H3A1 0.9900 .
C3A H3A2 0.9900 .
N4A C5A 1.346(8) .
N4A H4A1 0.8800 .
C5A O6A 1.236(7) .
C5A N7A 1.376(8) .
N7A C8A 1.411(8) .
N7A H7A1 0.8800 .
C8A C9A 1.385(9) .
C8A C13A 1.413(9) .
C9A C10A 1.383(9) .
C9A H9A 0.9500 .
C10A C11A 1.383(10) .
C10A H10A 0.9500 .
C11A C12A 1.378(10) .
C11A H11A 0.9500 .
C12A C13A 1.374(9) .
C12A H12A 0.9500 .
C13A N14A 1.410(8) .
N14A C15A 1.371(9) .
N14A H14A 0.8800 .
C15A O16A 1.215(8) .
C15A N17A 1.372(9) .
N17A C18A 1.399(8) .
N17A H17A 0.8800 .
C18A C20A 1.399(10) .
C18A C19A 1.402(10) .
C19A C23A 1.367(10) .
C19A H19A 0.9500 .
C20A C21A 1.375(10) .
C20A H20A 0.9500 .
C21A C22A 1.396(12) .
C21A H21A 0.9500 .
C22A C23A 1.412(12) .
C22A H22A 0.9500 .
C23A N24A 1.449(10) .
N24A O26A 1.226(8) .
N24A O25A 1.235(10) .
S1A O1A 1.468(7) .
S1A O2A 1.474(4) 3_665
S1A O2A 1.474(4) .
S1A O2A 1.474(4) 2_655
N1B C2B 1.471(10) .
N1B C2B 1.471(10) 3_565
N1B C2B 1.471(10) 2_665
C2B C3B 1.512(13) .
C2B H2B1 0.9900 .
C2B H2B2 0.9900 .
C3B N4B 1.442(11) .
C3B H3B1 0.9900 .
C3B H3B2 0.9900 .
N4B C5B 1.330(10) .
N4B H4B 0.8800 .
C5B O6B 1.232(9) .
C5B N7B 1.383(11) .
N7B C8B 1.436(11) .
N7B H7B 0.8800 .
C8B C13B 1.366(12) .
C8B C9B 1.407(12) .
C9B C10B 1.409(15) .
C9B H9B 0.9500 .
C10B C11B 1.338(16) .
C10B H10B 0.9500 .
C11B C12B 1.369(14) .
C11B H11B 0.9500 .
C12B C13B 1.376(12) .
C12B H12B 0.9500 .
C13B N14B 1.428(10) .
N14B C15B 1.349(10) .
N14B H14B 0.8800 .
C15B O16B 1.225(9) .
C15B N17B 1.366(10) .
N17B C18B 1.414(10) .
N17B H17B 0.8800 .
C18B C19B 1.391(11) .
C18B C20B 1.393(12) .
C19B C23B 1.386(13) .
C19B H19B 0.9500 .
C20B C21B 1.373(13) .
C20B H20B 0.9500 .
C21B C22B 1.416(13) .
C21B H21B 0.9500 .
C22B C23B 1.332(13) .
C22B H22B 0.9500 .
C23B N24B 1.463(11) .
N24B O26B 1.218(10) .
N24B O25B 1.230(11) .
S1B O1B 1.478(8) .
S1B O2B 1.480(4) 3_565
S1B O2B 1.480(4) .
S1B O2B 1.480(4) 2_665
N1C C2C 1.468(10) 2_765
N1C C2C 1.468(10) .
N1C C2C 1.468(10) 3_675
C2C C3C 1.508(13) .
C2C H2C1 0.9900 .
C2C H2C2 0.9900 .
C3C N4C 1.467(19) .
C3C N4C' 1.49(4) .
C3C H3C1 0.9900 .
C3C H3C2 0.9900 .
N4C C5C 1.42(2) .
N4C H4C 0.8800 .
C5C O6C 1.12(2) .
C5C N7C 1.34(2) .
N7C C8C 1.377(19) .
N7C H7C 0.8800 .
C8C C9C 1.396(19) .
C8C C13C 1.422(17) .
C9C C10C 1.345(17) .
C9C H9C 0.9500 .
C10C C11C 1.359(19) .
C10C H10C 0.9500 .
C11C C12C 1.328(19) .
C11C H11C 0.9500 .
C12C C13C 1.386(19) .
C12C H12C 0.9500 .
C13C N14C 1.395(15) .
N14C C15C 1.374(16) .
N14C H14C 0.8800 .
C15C O16C 1.252(15) .
C15C N17C 1.376(14) .
N17C C18C 1.378(15) .
N17C H17C 0.8800 .
C18C C19C 1.382(16) .
C18C C20C 1.397(17) .
C19C C23C 1.396(17) .
C19C H19C 0.9500 .
C20C C21C 1.403(16) .
C20C H20C 0.9500 .
C21C C22C 1.367(16) .
C21C H21C 0.9500 .
C22C C23C 1.385(17) .
C22C H22C 0.9500 .
C23C N24C 1.473(19) .
N24C O26C 1.20(2) .
N24C O25C 1.269(18) .
N4C' C5C' 1.27(5) .
N4C' H4C' 0.8800 .
C5C' N7C' 1.46(5) .
C5C' O6C' 1.64(5) .
N7C' C8C' 1.48(5) .
N7C' H7C' 0.8800 .
C8C' C13' 1.27(4) .
C8C' C9C' 1.34(5) .
C9C' C10' 1.45(4) .
C9C' H9C' 0.9500 .
C10' C11' 1.30(5) .
C10' H10' 0.9500 .
C11' C12' 1.42(4) .
C11' H11' 0.9500 .
C12' C13' 1.45(4) .
C12' H12' 0.9500 .
C13' N14' 1.39(4) .
N14' C15' 1.41(4) .
N14' H14' 0.8800 .
C15' O16' 1.25(4) .
C15' N17' 1.31(4) .
N17' C18' 1.35(3) .
N17' H17' 0.8800 .
C18' C20' 1.37(4) .
C18' C19' 1.46(4) .
C19' C23' 1.44(4) .
C19' H19' 0.9500 .
C20' C21' 1.46(4) .
C20' H20' 0.9500 .
C21' C22' 1.39(4) .
C21' H21' 0.9500 .
C22' C23' 1.37(4) .
C22' H22' 0.9500 .
C23' N24' 1.46(4) .
N24' O26' 1.17(3) .
N24' O25' 1.26(4) .
S1C O1C 1.451(8) .
S1C O2C 1.468(6) 2_765
S1C O2C 1.468(6) 3_675
S1C O2C 1.468(6) .
N1D C1D 1.508(10) .
N1D C9D 1.517(10) .
N1D C5D 1.528(10) .
N1D C13D 1.533(11) .
C1D C2D 1.518(11) .
C1D H1D1 0.9900 .
C1D H1D2 0.9900 .
C2D C3D 1.503(12) .
C2D H2D1 0.9900 .
C2D H2D2 0.9900 .
C3D C4D 1.542(12) .
C3D H3D1 0.9900 .
C3D H3D2 0.9900 .
C4D H4D1 0.9800 .
C4D H4D2 0.9800 .
C4D H4D3 0.9800 .
C5D C6D 1.468(14) .
C5D H5D1 0.9900 .
C5D H5D2 0.9900 .
C6D C7D 1.559(14) .
C6D H6D1 0.9900 .
C6D H6D2 0.9900 .
C7D C8D 1.482(14) .
C7D H7D1 0.9900 .
C7D H7D2 0.9900 .
C8D H8D1 0.9800 .
C8D H8D2 0.9800 .
C8D H8D3 0.9800 .
C9D C10D 1.510(13) .
C9D H9D1 0.9900 .
C9D H9D2 0.9900 .
C10D C11D 1.540(14) .
C10D H10D 0.9900 .
C10D H10E 0.9900 .
C11D C12D 1.414(15) .
C11D H11D 0.9900 .
C11D H11E 0.9900 .
C12D H12D 0.9800 .
C12D H12E 0.9800 .
C12D H12F 0.9800 .
C13D C14D 1.496(14) .
C13D H13A 0.9900 .
C13D H13B 0.9900 .
C14D C15D 1.564(14) .
C14D H14D 0.9900 .
C14D H14E 0.9900 .
C15D C16D 1.531(19) .
C15D H15A 0.9900 .
C15D H15B 0.9900 .
C16D H16A 0.9800 .
C16D H16B 0.9800 .
C16D H16C 0.9800 .
N1E C13E 1.501(7) .
N1E C1E 1.502(6) .
N1E C5E 1.504(6) .
N1E C9E 1.505(6) .
C1E C2E 1.530(6) .
C1E H1E1 0.9900 .
C1E H1E2 0.9900 .
C2E C3E 1.532(6) .
C2E H2E1 0.9900 .
C2E H2E2 0.9900 .
C3E C4E 1.526(6) .
C3E H3E1 0.9900 .
C3E H3E2 0.9900 .
C4E H4E1 0.9800 .
C4E H4E2 0.9800 .
C4E H4E3 0.9800 .
C5E C6E 1.534(6) .
C5E H5E1 0.9900 .
C5E H5E2 0.9900 .
C6E C7E 1.532(6) .
C6E H6E1 0.9900 .
C6E H6E2 0.9900 .
C7E C8E 1.523(6) .
C7E H7E1 0.9900 .
C7E H7E2 0.9900 .
C8E H8E1 0.9800 .
C8E H8E2 0.9800 .
C8E H8E3 0.9800 .
C9E C10E 1.533(6) .
C9E H9E1 0.9900 .
C9E H9E2 0.9900 .
C10E C11E 1.527(6) .
C10E H10F 0.9900 .
C10E H10G 0.9900 .
C11E C12E 1.527(6) .
C11E H11F 0.9900 .
C11E H11G 0.9900 .
C12E H12G 0.9800 .
C12E H12H 0.9800 .
C12E H12I 0.9800 .
C13E C14E 1.537(6) .
C13E H13C 0.9900 .
C13E H13D 0.9900 .
C14E C15E 1.526(6) .
C14E H14F 0.9900 .
C14E H14G 0.9900 .
C15E C16E 1.529(6) .
C15E H15C 0.9900 .
C15E H15D 0.9900 .
C16E H16D 0.9800 .
C16E H16E 0.9800 .
C16E H16F 0.9800 .
N1E" C1E" 1.502(7) .
N1E" C9E" 1.502(7) .
N1E" C13" 1.503(7) .
N1E" C5E" 1.504(7) .
C1E" C2E" 1.526(6) .
C1E" H1E3 0.9900 .
C1E" H1E4 0.9900 .
C2E" C3E" 1.528(6) .
C2E" H2E3 0.9900 .
C2E" H2E4 0.9900 .
C3E" C4E" 1.528(6) .
C3E" H3E3 0.9900 .
C3E" H3E4 0.9900 .
C4E" H4E4 0.9800 .
C4E" H4E5 0.9800 .
C4E" H4E6 0.9800 .
C5E" C6E" 1.528(6) .
C5E" H5E3 0.9900 .
C5E" H5E4 0.9900 .
C6E" C7E" 1.528(6) .
C6E" H6E3 0.9900 .
C6E" H6E4 0.9900 .
C7E" C8E" 1.528(6) .
C7E" H7E3 0.9900 .
C7E" H7E4 0.9900 .
C8E" H8E4 0.9800 .
C8E" H8E5 0.9800 .
C8E" H8E6 0.9800 .
C9E" C10" 1.525(6) .
C9E" H9E3 0.9900 .
C9E" H9E4 0.9900 .
C10" C11" 1.530(6) .
C10" H10H 0.9900 .
C10" H10I 0.9900 .
C11" C12" 1.529(6) .
C11" H11H 0.9900 .
C11" H11I 0.9900 .
C12" H12J 0.9800 .
C12" H12K 0.9800 .
C12" H12L 0.9800 .
C13" C14" 1.530(6) .
C13" H13E 0.9900 .
C13" H13F 0.9900 .
C14" C15" 1.531(6) .
C14" H14H 0.9900 .
C14" H14I 0.9900 .
C15" C16" 1.530(6) .
C15" H15E 0.9900 .
C15" H15F 0.9900 .
C16" H16G 0.9800 .
C16" H16H 0.9800 .
C16" H16I 0.9800 .
C15* C16* 1.527(6) .
C15* H15G 0.9899 .
C15* H15H 0.9901 .
C16* H16J 0.9799 .
C16* H16K 0.9801 .
C16* H16L 0.9800 .

loop_
_geom_hbond_atom_site_label_D
_geom_hbond_atom_site_label_H
_geom_hbond_atom_site_label_A
_geom_hbond_distance_DH
_geom_hbond_distance_HA
_geom_hbond_distance_DA
_geom_hbond_angle_DHA
_geom_hbond_site_symmetry_A
N4A H4A1 O1A 0.88 2.08 2.960(6) 173.9 .
N7A H7A1 O2A 0.88 2.37 3.082(7) 137.6 .
C9A H9A O6A 0.95 2.21 2.846(8) 123.2 .
N14A H14A O2A 0.88 1.96 2.834(6) 173.1 .
N17A H17A O2A 0.88 2.06 2.888(7) 157.1 2_655
C19A H19A O16A 0.95 2.32 2.851(8) 114.4 .
C20A H20A O2A 0.95 2.62 3.372(8) 136.7 2_655
N4B H4B O1B 0.88 2.17 3.032(8) 165.8 .
N7B H7B O2B 0.88 2.16 2.992(8) 157.0 .
N14B H14B O2B 0.88 2.07 2.909(8) 158.4 .
N17B H17B O2B 0.88 2.05 2.932(8) 176.8 2_665
C19B H19B O16B 0.95 2.20 2.814(12) 121.3 .
C22B H22B O25C 0.95 2.56 3.497(13) 168.2 1_556
N4C H4C O1C 0.88 2.23 3.100(18) 171.6 .
N7C H7C O2C 0.88 2.27 3.109(13) 159.8 .
N14C H14C O2C 0.88 2.12 2.984(12) 166.5 .
N17C H17C O2C 0.88 2.18 3.030(12) 162.7 3_675
C19C H19C O16C 0.95 2.21 2.781(15) 117.9 .
N4C' H4C' O1C 0.88 2.28 2.97(4) 134.9 .
N7C' H7C' O1C 0.88 2.51 3.26(3) 143.5 .
N7C' H7C' O2C 0.88 1.97 2.78(3) 152.0 .
N14' H14' O2C 0.88 2.04 2.83(3) 150.0 .
N14' H14' O2C 0.88 2.34 3.09(3) 143.4 3_675
N17' N17' O2C 0.88 1.93 2.78(2) 160.2 3_675
C19' H19' O16' 0.95 2.14 2.73(4) 118.7 .
C2D H2D1 O16A 0.99 2.44 3.394(9) 162.8 .
C6D H6D1 O6C 0.99 2.60 3.470(19) 147.0 .
C6D H6D1 O6C' 0.99 2.65 3.44(4) 136.7 .
C9D H9D1 O6C 0.99 2.46 3.447(19) 175.6 .
C9D H9D1 O6C' 0.99 2.47 3.45(4) 170.2 .
C9D H9D2 O16C 0.99 2.61 3.583(12) 168.4 .
C10D H10D O25C 0.99 2.49 3.441(16) 161.8 1_556
C13D H13A O25A 0.99 2.48 3.461(12) 171.9 .
C1E H1E2 O6B 0.99 2.18 3.114(12) 156.9 1_556
C5E H5E1 O25B 0.99 2.36 3.344(16) 170.1 .
C9E H9E1 O26A 0.99 2.52 3.507(13) 173.5 1_556
C1E" H1E4 O25B 0.99 2.56 3.47(3) 153.7 .
C6E" H6E4 N24B 0.99 2.56 3.42(3) 144.4 .
C6E" H6E4 O25B 0.99 2.36 2.95(2) 116.9 .
C6E" H6E4 O26B 0.99 2.28 3.20(3) 155.0 .

loop_
_geom_torsion_atom_site_label_1
_geom_torsion_atom_site_label_2
_geom_torsion_atom_site_label_3
_geom_torsion_atom_site_label_4
_geom_torsion
_geom_torsion_site_symmetry_1
C2A N1A C2A C3A 83.7(8) 3_665
C2A N1A C2A C3A -154.2(6) 2_655
N1A C2A C3A N4A 67.6(7) .
C2A C3A N4A C5A 119.1(7) .
C3A N4A C5A O6A 5.7(10) .
C3A N4A C5A N7A -173.8(6) .
O6A C5A N7A C8A -0.4(11) .
N4A C5A N7A C8A 179.1(6) .
C5A N7A C8A C9A -2.4(10) .
C5A N7A C8A C13A 179.0(6) .
N7A C8A C9A C10A 178.7(7) .
C13A C8A C9A C10A -2.7(10) .
C8A C9A C10A C11A 1.6(11) .
C9A C10A C11A C12A -1.2(12) .
C10A C11A C12A C13A 2.2(12) .
C11A C12A C13A N14A 176.1(7) .
C11A C12A C13A C8A -3.4(12) .
C9A C8A C13A C12A 3.5(10) .
N7A C8A C13A C12A -177.8(6) .
C9A C8A C13A N14A -176.0(6) .
N7A C8A C13A N14A 2.7(10) .
C12A C13A N14A C15A -44.5(10) .
C8A C13A N14A C15A 135.0(7) .
C13A N14A C15A O16A 2.4(11) .
C13A N14A C15A N17A -177.0(6) .
O16A C15A N17A C18A 4.2(12) .
N14A C15A N17A C18A -176.4(6) .
C15A N17A C18A C20A -159.3(7) .
C15A N17A C18A C19A 24.6(10) .
C20A C18A C19A C23A 2.6(10) .
N17A C18A C19A C23A 178.7(6) .
N17A C18A C20A C21A -178.0(6) .
C19A C18A C20A C21A -1.7(10) .
C18A C20A C21A C22A 0.3(11) .
C20A C21A C22A C23A 0.2(11) .
C18A C19A C23A C22A -2.2(11) .
C18A C19A C23A N24A 178.4(6) .
C21A C22A C23A C19A 0.7(11) .
C21A C22A C23A N24A -179.8(7) .
C19A C23A N24A O26A 177.5(7) .
C22A C23A N24A O26A -1.9(10) .
C19A C23A N24A O25A 1.5(11) .
C22A C23A N24A O25A -177.9(8) .
C2B N1B C2B C3B -163.3(8) 3_565
C2B N1B C2B C3B 75.3(13) 2_665
N1B C2B C3B N4B 62.5(11) .
C2B C3B N4B C5B 141.2(8) .
C3B N4B C5B O6B -2.0(12) .
C3B N4B C5B N7B 178.1(7) .
O6B C5B N7B C8B -3.4(12) .
N4B C5B N7B C8B 176.5(7) .
C5B N7B C8B C13B 134.3(8) .
C5B N7B C8B C9B -46.0(12) .
C13B C8B C9B C10B 1.7(13) .
N7B C8B C9B C10B -178.1(8) .
C8B C9B C10B C11B -2.1(16) .
C9B C10B C11B C12B 2.4(18) .
C10B C11B C12B C13B -2.1(17) .
C9B C8B C13B C12B -1.4(13) .
N7B C8B C13B C12B 178.3(8) .
C9B C8B C13B N14B -177.4(8) .
N7B C8B C13B N14B 2.4(12) .
C11B C12B C13B C8B 1.6(14) .
C11B C12B C13B N14B 177.5(9) .
C8B C13B N14B C15B -138.0(8) .
C12B C13B N14B C15B 46.2(12) .
C13B N14B C15B O16B -8.5(13) .
C13B N14B C15B N17B 173.1(7) .
O16B C15B N17B C18B -5.2(14) .
N14B C15B N17B C18B 173.1(7) .
C15B N17B C18B C19B 3.9(13) .
C15B N17B C18B C20B -174.8(8) .
C20B C18B C19B C23B 1.1(13) .
N17B C18B C19B C23B -177.5(8) .
C19B C18B C20B C21B -0.9(15) .
N17B C18B C20B C21B 177.8(9) .
C18B C20B C21B C22B -3.0(16) .
C20B C21B C22B C23B 6.4(15) .
C21B C22B C23B C19B -6.4(15) .
C21B C22B C23B N24B 177.1(9) .
C18B C19B C23B C22B 2.7(14) .
C18B C19B C23B N24B 179.2(8) .
C22B C23B N24B O26B 7.8(14) .
C19B C23B N24B O26B -169.0(10) .
C22B C23B N24B O25B -176.2(10) .
C19B C23B N24B O25B 7.0(13) .
C2C N1C C2C C3C -163.2(8) 2_765
C2C N1C C2C C3C 74.8(12) 3_675
N1C C2C C3C N4C 63.6(14) .
N1C C2C C3C N4C' 66(2) .
N4C' C3C N4C C5C 128(12) .
C2C C3C N4C C5C 137.5(14) .
C3C N4C C5C O6C 8(3) .
C3C N4C C5C N7C -178.7(15) .
O6C C5C N7C C8C -6(3) .
N4C C5C N7C C8C -177.7(15) .
C5C N7C C8C C9C -47(2) .
C5C N7C C8C C13C 137.9(16) .
N7C C8C C9C C10C 178.7(14) .
C13C C8C C9C C10C -6(2) .
C8C C9C C10C C11C 6(2) .
C9C C10C C11C C12C -2(2) .
C10C C11C C12C C13C -2(2) .
C11C C12C C13C N14C -176.0(13) .
C11C C12C C13C C8C 3(2) .
N7C C8C C13C C12C 177.0(14) .
C9C C8C C13C C12C 1(2) .
N7C C8C C13C N14C -4.1(19) .
C9C C8C C13C N14C 180.0(12) .
C12C C13C N14C C15C 48.1(17) .
C8C C13C N14C C15C -130.8(13) .
C13C N14C C15C O16C -7.4(16) .
C13C N14C C15C N17C 173.8(10) .
O16C C15C N17C C18C -0.2(16) .
N14C C15C N17C C18C 178.5(10) .
C15C N17C C18C C19C -19.1(18) .
C15C N17C C18C C20C 163.0(11) .
N17C C18C C19C C23C -176.6(12) .
C20C C18C C19C C23C 1.2(18) .
N17C C18C C20C C21C 177.2(11) .
C19C C18C C20C C21C -0.8(18) .
C18C C20C C21C C22C 0.5(19) .
C20C C21C C22C C23C -0.6(19) .
C21C C22C C23C C19C 1(2) .
C21C C22C C23C N24C 179.1(13) .
C18C C19C C23C C22C -1(2) .
C18C C19C C23C N24C -179.4(13) .
C22C C23C N24C O26C 6(2) .
C19C C23C N24C O26C -176.1(15) .
C22C C23C N24C O25C -168.4(14) .
C19C C23C N24C O25C 10(2) .
N4C C3C N4C' C5C' -34(9) .
C2C C3C N4C' C5C' 155(3) .
C3C N4C' C5C' N7C' 167(3) .
C3C N4C' C5C' O6C' -30(7) .
N4C' C5C' N7C' C8C' 173(4) .
O6C' C5C' N7C' C8C' 5(5) .
C5C' N7C' C8C' C13' 132(4) .
C5C' N7C' C8C' C9C' -53(5) .
C13' C8C' C9C' C10' -6(5) .
N7C' C8C' C9C' C10' 179(3) .
C8C' C9C' C10' C11' 7(5) .
C9C' C10' C11' C12' -6(5) .
C10' C11' C12' C13' 4(5) .
C9C' C8C' C13' N14' -178(3) .
N7C' C8C' C13' N14' -3(5) .
C9C' C8C' C13' C12' 4(5) .
N7C' C8C' C13' C12' 179(3) .
C11' C12' C13' C8C' -3(4) .
C11' C12' C13' N14' 179(3) .
C8C' C13' N14' C15' -142(4) .
C12' C13' N14' C15' 36(5) .
C13' N14' C15' O16' 9(5) .
C13' N14' C15' N17' -178(3) .
O16' C15' N17' C18' -19(5) .
N14' C15' N17' C18' 169(3) .
C15' N17' C18' C20' -171(3) .
C15' N17' C18' C19' 9(4) .
N17' C18' C19' C23' -179(3) .
C20' C18' C19' C23' 2(4) .
N17' C18' C20' C21' 179(2) .
C19' C18' C20' C21' -1(4) .
C18' C20' C21' C22' -2(4) .
C20' C21' C22' C23' 4(4) .
C21' C22' C23' C19' -3(4) .
C21' C22' C23' N24' 179(2) .
C18' C19' C23' C22' 1(4) .
C18' C19' C23' N24' 178(2) .
C22' C23' N24' O26' 5(4) .
C19' C23' N24' O26' -173(3) .
C22' C23' N24' O25' -175(3) .
C19' C23' N24' O25' 7(4) .
C9D N1D C1D C2D 179.3(6) .
C5D N1D C1D C2D 57.8(9) .
C13D N1D C1D C2D -59.1(8) .
N1D C1D C2D C3D -177.5(6) .
C1D C2D C3D C4D 174.5(7) .
C1D N1D C5D C6D 53.8(9) .
C9D N1D C5D C6D -64.5(9) .
C13D N1D C5D C6D 174.7(7) .
N1D C5D C6D C7D 178.7(7) .
C5D C6D C7D C8D 173.4(9) .
C1D N1D C9D C10D 175.1(7) .
C5D N1D C9D C10D -63.3(9) .
C13D N1D C9D C10D 53.5(10) .
N1D C9D C10D C11D -177.9(8) .
C9D C10D C11D C12D 172.5(11) .
C1D N1D C13D C14D -60.5(9) .
C9D N1D C13D C14D 57.9(10) .
C5D N1D C13D C14D 178.6(8) .
N1D C13D C14D C15D 175.0(8) .
C13D C14D C15D C16D -78.2(14) .
C13E N1E C1E C2E -46.1(13) .
C5E N1E C1E C2E 73.3(13) .
C9E N1E C1E C2E -164.2(10) .
N1E C1E C2E C3E -176.3(12) .
C1E C2E C3E C4E 180.0(13) .
C13E N1E C5E C6E -64.7(13) .
C1E N1E C5E C6E 173.1(10) .
C9E N1E C5E C6E 54.2(13) .
N1E C5E C6E C7E 178.2(10) .
C5E C6E C7E C8E 176.3(12) .
C13E N1E C9E C10E 177.0(10) .
C1E N1E C9E C10E -61.2(13) .
C5E N1E C9E C10E 57.2(13) .
N1E C9E C10E C11E -178.2(11) .
C9E C10E C11E C12E -178.3(14) .
C1E N1E C13E C14E -54.6(12) .
C5E N1E C13E C14E -173.2(10) .
C9E N1E C13E C14E 63.9(12) .
N1E C13E C14E C15E 167.1(11) .
C13E C14E C15E C16E -168.3(14) .
C9E" N1E" C1E" C2E" -74(4) .
C13" N1E" C1E" C2E" 40(3) .
C5E" N1E" C1E" C2E" 159(3) .
N1E" C1E" C2E" C3E" 175(3) .
C1E" C2E" C3E" C4E" 178(3) .
C1E" N1E" C5E" C6E" 53(4) .
C9E" N1E" C5E" C6E" -69(3) .
C13" N1E" C5E" C6E" 175(3) .
N1E" C5E" C6E" C7E" 178(2) .
C5E" C6E" C7E" C8E" 73(4) .
C1E" N1E" C9E" C10" -164(3) .
C13" N1E" C9E" C10" 78(4) .
C5E" N1E" C9E" C10" -38(4) .
N1E" C9E" C10" C11" -177(3) .
C9E" C10" C11" C12" -50(4) .
C1E" N1E" C13" C14" 74(3) .
C9E" N1E" C13" C14" -171(3) .
C5E" N1E" C13" C14" -48(3) .
N1E" C13" C14" C15" -176(5) .
C13" C14" C15" C16" 62(9) .
